data_7033987
loop_
_publ_author_name
'Li, Yingguo'
'Yu, Dawei'
'Dai, Zhongran'
'Zhang, Jinjin'
'Shao, Yongliang'
'Tang, Ning'
'Wu, Jincai'

_publ_section_title
;
 Bulky metallocavitands with a chiral cavity constructed by aluminum and
 magnesium atrane-likes: enantioselective recognition and separation of
 racemic alcohols.
;
_journal_issue 12
_journal_name_full 'Dalton transactions (Cambridge, England : 2003)'
_journal_page_first 5692
_journal_page_last 5702
_journal_paper_doi 10.1039/c4dt03848g
_journal_volume 44
_journal_year 2015
_chemical_absolute_configuration ad
_chemical_formula_moiety 'C99 H150 Mg4 N3 O15, C6 H16 N, C8 H10 O, C2 H3 N'
_chemical_formula_sum 'C115 H179 Mg4 N5 O16'
_chemical_formula_weight 1984.87
_chemical_name_systematic
;
 ? 
;
_space_group_crystal_system monoclinic
_space_group_IT_number 4
_space_group_name_Hall 'P 2yb'
_space_group_name_H-M_alt 'P 1 21 1'
_symmetry_space_group_name_Hall 'P 2yb'
_symmetry_space_group_name_H-M 'P 1 21 1'
_atom_sites_solution_hydrogens geom
_atom_sites_solution_primary direct
_atom_sites_solution_secondary difmap
_audit_creation_date 2015-01-18
_audit_creation_method
;
Olex2 1.2
(compiled 2015.01.12 svn.r3133 for OlexSys, GUI svn.r4987)
;
_audit_update_record
;
2015-01-21 deposited with the CCDC.
2015-02-10 downloaded from the CCDC.
;
_cell_angle_alpha 90.00
_cell_angle_beta 99.435(4)
_cell_angle_gamma 90.00
_cell_formula_units_Z 2
_cell_length_a 15.9337(7)
_cell_length_b 26.4951(10)
_cell_length_c 16.9088(5)
_cell_measurement_reflns_used 13819
_cell_measurement_temperature 293(2)
_cell_measurement_theta_max 70.5980
_cell_measurement_theta_min 4.1540
_cell_volume 7041.7(5)
_computing_cell_refinement
;
CrysAlisPro, Agilent Technologies,
Version 1.171.36.28 (release 01-02-2013 CrysAlis171 .NET)
(compiled Feb  1 2013,16:14:44)
;
_computing_data_collection
;
CrysAlisPro, Agilent Technologies,
Version 1.171.36.28 (release 01-02-2013 CrysAlis171 .NET)
(compiled Feb  1 2013,16:14:44)
;
_computing_data_reduction
;
CrysAlisPro, Agilent Technologies,
Version 1.171.36.28 (release 01-02-2013 CrysAlis171 .NET)
(compiled Feb  1 2013,16:14:44)
;
_computing_molecular_graphics 'Olex2 (Dolomanov et al., 2009)'
_computing_publication_material 'Olex2 (Dolomanov et al., 2009)'
_computing_structure_refinement 'XL (Sheldrick, 2008)'
_computing_structure_solution 'ShelXS-1997 (Sheldrick, 2008)'
_diffrn_ambient_temperature 293(2)
_diffrn_detector_area_resol_mean 16.0733
_diffrn_measured_fraction_theta_full 0.884
_diffrn_measured_fraction_theta_max 0.884
_diffrn_measurement_details
;
  1 omega   27.00   70.50   1.5000    2.0000
omega____ theta____ kappa____ phi______ frames
    -        0.0000   57.0000   60.0000 29

  2 omega    5.00   32.00   1.5000    2.0000
omega____ theta____ kappa____ phi______ frames
    -        0.0000  -85.0000  -28.0000 18

  3 omega  -21.00   70.50   1.5000    2.0000
omega____ theta____ kappa____ phi______ frames
    -        0.0000   38.0000  150.0000 61

  4 omega   33.00   60.00   1.5000    2.0000
omega____ theta____ kappa____ phi______ frames
    -        0.0000   57.0000 -120.0000 18

  5 omega   -4.00   23.00   1.5000    2.0000
omega____ theta____ kappa____ phi______ frames
    -        0.0000   57.0000 -120.0000 18

  6 omega  -74.00  -39.50   1.5000    2.0000
omega____ theta____ kappa____ phi______ frames
    -        0.0000  178.0000 -120.0000 23

  7 omega    0.00   87.00   1.5000    3.0000
omega____ theta____ kappa____ phi______ frames
    -       56.0000  -38.0000   90.0000 58

  8 omega  -15.00   75.00   1.5000    3.0000
omega____ theta____ kappa____ phi______ frames
    -       56.0000  -57.0000   30.0000 60

  9 omega   32.00  126.50   1.5000    3.0000
omega____ theta____ kappa____ phi______ frames
    -       56.0000   57.0000 -180.0000 63

 10 omega   -8.00   71.50   1.5000    3.0000
omega____ theta____ kappa____ phi______ frames
    -       56.0000  -38.0000  -90.0000 53

 11 omega   24.00   76.50   1.5000    3.0000
omega____ theta____ kappa____ phi______ frames
    -       56.0000  -57.0000 -150.0000 35

 12 omega   44.00   80.00   1.5000    3.0000
omega____ theta____ kappa____ phi______ frames
    -       56.0000   57.0000 -150.0000 24

 13 omega   50.00  107.00   1.5000    3.0000
omega____ theta____ kappa____ phi______ frames
    -       56.0000 -125.0000 -150.0000 38

 14 omega   35.00   89.00   1.5000    3.0000
omega____ theta____ kappa____ phi______ frames
    -       56.0000  -99.0000    0.0000 36

 15 omega   77.00  125.00   1.5000    3.0000
omega____ theta____ kappa____ phi______ frames
    -       56.0000   57.0000  -90.0000 32

 16 omega   29.00   65.00   1.5000    3.0000
omega____ theta____ kappa____ phi______ frames
    -       56.0000 -125.0000 -120.0000 24

 17 omega  121.00  148.00   1.5000    8.0000
omega____ theta____ kappa____ phi______ frames
    -      112.0000   25.0000 -150.0000 18

 18 omega   86.00  113.00   1.5000    8.0000
omega____ theta____ kappa____ phi______ frames
    -      112.0000   25.0000 -150.0000 18

 19 omega   39.00  108.00   1.5000    8.0000
omega____ theta____ kappa____ phi______ frames
    -      112.0000  -95.0000  -65.0460 46

 20 omega   90.00  121.50   1.5000    8.0000
omega____ theta____ kappa____ phi______ frames
    -      112.0000   63.0000 -120.0000 21

 21 omega   46.00   83.50   1.5000    8.0000
omega____ theta____ kappa____ phi______ frames
    -      112.0000  -50.0000 -120.0000 25

 22 omega   93.00  120.00   1.5000    8.0000
omega____ theta____ kappa____ phi______ frames
    -      112.0000  -78.0000  -13.6800 18

 23 omega   46.00  125.50   1.5000    8.0000
omega____ theta____ kappa____ phi______ frames
    -      112.0000    7.0000  142.6049 53

 24 omega  131.00  177.50   1.5000    8.0000
omega____ theta____ kappa____ phi______ frames
    -      112.0000   38.0000 -180.0000 31

 25 omega  114.00  163.50   1.5000    8.0000
omega____ theta____ kappa____ phi______ frames
    -      112.0000   63.0000   90.0000 33

 26 omega  131.00  168.50   1.5000    8.0000
omega____ theta____ kappa____ phi______ frames
    -      112.0000   63.0000 -120.0000 25

 27 omega   79.00  148.00   1.5000    8.0000
omega____ theta____ kappa____ phi______ frames
    -      112.0000  178.0000  -90.0000 46

 28 omega   75.00  102.00   1.5000    8.0000
omega____ theta____ kappa____ phi______ frames
    -      112.0000 -111.0000   30.0000 18

 29 omega   48.00   85.50   1.5000    8.0000
omega____ theta____ kappa____ phi______ frames
    -      112.0000  -50.0000  -60.0000 25

 30 omega  121.00  148.00   1.5000    8.0000
omega____ theta____ kappa____ phi______ frames
    -      112.0000   50.0000  150.0000 18

 31 omega   76.00  178.00   1.5000    8.0000
omega____ theta____ kappa____ phi______ frames
    -      112.0000  -16.0000  -32.4820 68

 32 omega   80.00  140.00   1.5000    8.0000
omega____ theta____ kappa____ phi______ frames
    -      112.0000   77.0000   30.0000 40

 33 omega  152.00  177.50   1.5000    8.0000
omega____ theta____ kappa____ phi______ frames
    -      112.0000   77.0000 -150.0000 17

 34 omega   45.00   70.50   1.5000    8.0000
omega____ theta____ kappa____ phi______ frames
    -      112.0000  -78.0000  -13.6800 17

 35 omega   81.00  108.00   1.5000    8.0000
omega____ theta____ kappa____ phi______ frames
    -      112.0000   77.0000 -150.0000 18

 36 omega   41.00   71.00   1.5000    8.0000
omega____ theta____ kappa____ phi______ frames
    -      112.0000  -38.0000   60.0000 20

 37 omega   38.00   92.00   1.5000    8.0000
omega____ theta____ kappa____ phi______ frames
    -      112.0000  -25.0000  -90.0000 36

 38 omega   64.00  137.50   1.5000    8.0000
omega____ theta____ kappa____ phi______ frames
    -      112.0000  -67.0000   11.8984 49

 39 omega   45.00   93.00   1.5000    8.0000
omega____ theta____ kappa____ phi______ frames
    -      112.0000  -41.0000  -30.6195 32

 40 omega  106.00  143.50   1.5000    8.0000
omega____ theta____ kappa____ phi______ frames
    -      112.0000  -91.0000   60.0000 25

 41 omega   41.00   68.00   1.5000    8.0000
omega____ theta____ kappa____ phi______ frames
    -      112.0000  -25.0000  -30.0000 18

 42 omega  127.00  178.00   1.5000    8.0000
omega____ theta____ kappa____ phi______ frames
    -      112.0000  111.0000   30.0000 34

 43 omega  118.00  176.50   1.5000    8.0000
omega____ theta____ kappa____ phi______ frames
    -      112.0000  -12.0000 -180.0000 39

 44 omega   63.00   88.50   1.5000    8.0000
omega____ theta____ kappa____ phi______ frames
    -      112.0000  178.0000   30.0000 17

 45 omega   91.00  116.50   1.5000    8.0000
omega____ theta____ kappa____ phi______ frames
    -      112.0000  178.0000   30.0000 17

 46 omega   40.00   85.00   1.5000    8.0000
omega____ theta____ kappa____ phi______ frames
    -      112.0000  -38.0000 -120.0000 30

 47 omega   66.00  115.50   1.5000    8.0000
omega____ theta____ kappa____ phi______ frames
    -      112.0000 -111.0000  -30.0000 33

 48 omega   41.00   81.50   1.5000    8.0000
omega____ theta____ kappa____ phi______ frames
    -      112.0000  -50.0000  -30.0000 27

 49 omega  112.00  139.00   1.5000    8.0000
omega____ theta____ kappa____ phi______ frames
    -      112.0000   63.0000    0.0000 18

 50 omega   69.00  142.50   1.5000    8.0000
omega____ theta____ kappa____ phi______ frames
    -      112.0000   25.0000 -120.0000 49

 51 omega   47.00  117.50   1.5000    8.0000
omega____ theta____ kappa____ phi______ frames
    -      112.0000  -91.0000 -120.0000 47

 52 omega   40.00   82.00   1.5000    8.0000
omega____ theta____ kappa____ phi______ frames
    -      112.0000  -50.0000  150.0000 28

 53 omega   69.00  103.50   1.5000    8.0000
omega____ theta____ kappa____ phi______ frames
    -      112.0000   25.0000  -60.0000 23

 54 omega   97.00  122.50   1.5000    8.0000
omega____ theta____ kappa____ phi______ frames
    -      112.0000   63.0000   30.0000 17

 55 omega   43.00   88.00   1.5000    8.0000
omega____ theta____ kappa____ phi______ frames
    -      112.0000  -25.0000    0.0000 30

 56 omega   86.00  113.00   1.5000    8.0000
omega____ theta____ kappa____ phi______ frames
    -      112.0000   50.0000  120.0000 18

 57 omega  126.00  174.00   1.5000    8.0000
omega____ theta____ kappa____ phi______ frames
    -      112.0000   50.0000  120.0000 32

 58 omega   96.00  147.00   1.5000    8.0000
omega____ theta____ kappa____ phi______ frames
    -      112.0000  178.0000   60.0000 34

 59 omega   92.00  120.50   1.5000    8.0000
omega____ theta____ kappa____ phi______ frames
    -      112.0000   77.0000   60.0000 19

 60 omega   73.00  103.00   1.5000    8.0000
omega____ theta____ kappa____ phi______ frames
    -      112.0000  -50.0000    0.0000 20

 61 omega   41.00   69.50   1.5000    8.0000
omega____ theta____ kappa____ phi______ frames
    -      112.0000  -50.0000  120.0000 19

 62 omega   92.00  117.50   1.5000    8.0000
omega____ theta____ kappa____ phi______ frames
    -      112.0000   38.0000 -120.0000 17

 63 omega   43.00   94.00   1.5000    8.0000
omega____ theta____ kappa____ phi______ frames
    -      112.0000  -38.0000    0.0000 34

 64 omega   83.00  146.00   1.5000    8.0000
omega____ theta____ kappa____ phi______ frames
    -      112.0000  -89.0000 -105.3286 42

 65 omega   59.00   95.00   1.5000    8.0000
omega____ theta____ kappa____ phi______ frames
    -      112.0000  178.0000  -60.0000 24

 66 omega   82.00  109.00   1.5000    8.0000
omega____ theta____ kappa____ phi______ frames
    -      112.0000 -111.0000  120.0000 18

 67 omega  133.00  158.50   1.5000    8.0000
omega____ theta____ kappa____ phi______ frames
    -      112.0000   12.0000    0.0000 17

 68 omega   44.00  114.50   1.5000    8.0000
omega____ theta____ kappa____ phi______ frames
    -      112.0000 -111.0000 -120.0000 47

 69 omega   39.00  109.50   1.5000    8.0000
omega____ theta____ kappa____ phi______ frames
    -      112.0000   12.0000    0.0000 47

 70 omega  102.00  129.00   1.5000    8.0000
omega____ theta____ kappa____ phi______ frames
    -      112.0000  178.0000  -60.0000 18

 71 omega   67.00  106.00   1.5000    8.0000
omega____ theta____ kappa____ phi______ frames
    -      112.0000 -111.0000   60.0000 26

 72 omega   47.00   95.00   1.5000    8.0000
omega____ theta____ kappa____ phi______ frames
    -      112.0000  -25.0000   60.0000 32

 73 omega   83.00  119.00   1.5000    8.0000
omega____ theta____ kappa____ phi______ frames
    -      112.0000  -91.0000  150.0000 24

 74 omega  132.00  157.50   1.5000    8.0000
omega____ theta____ kappa____ phi______ frames
    -      112.0000   38.0000 -120.0000 17

 75 omega  153.00  178.50   1.5000    8.0000
omega____ theta____ kappa____ phi______ frames
    -      112.0000   50.0000  150.0000 17

 76 omega   43.00   70.00   1.5000    8.0000
omega____ theta____ kappa____ phi______ frames
    -      112.0000  -89.0000 -105.3286 18

 77 omega   53.00   80.00   1.5000    8.0000
omega____ theta____ kappa____ phi______ frames
    -      112.0000  -50.0000  -90.0000 18

 78 omega   82.00  107.50   1.5000    8.0000
omega____ theta____ kappa____ phi______ frames
    -      112.0000 -111.0000    0.0000 17

 79 omega   91.00  116.50   1.5000    8.0000
omega____ theta____ kappa____ phi______ frames
    -      112.0000 -111.0000   90.0000 17

 80 omega   90.00  115.50   1.5000    8.0000
omega____ theta____ kappa____ phi______ frames
    -      112.0000   50.0000  -60.0000 17

 81 omega  124.00  151.00   1.5000    8.0000
omega____ theta____ kappa____ phi______ frames
    -      112.0000  178.0000  120.0000 18

 82 omega   98.00  131.00   1.5000    8.0000
omega____ theta____ kappa____ phi______ frames
    -      112.0000  -81.0000   27.1009 22

 83 omega   68.00   95.00   1.5000    8.0000
omega____ theta____ kappa____ phi______ frames
    -      112.0000  -63.0000    0.0000 18

 84 omega   51.00   76.50   1.5000    8.0000
omega____ theta____ kappa____ phi______ frames
    -      112.0000  -77.0000   90.0000 17

 85 omega   44.00   69.50   1.5000    8.0000
omega____ theta____ kappa____ phi______ frames
    -      112.0000  -91.0000   30.0000 17

 86 omega   87.00  114.00   1.5000    8.0000
omega____ theta____ kappa____ phi______ frames
    -      112.0000  -12.0000 -180.0000 18

 87 omega   41.00   71.00   1.5000    8.0000
omega____ theta____ kappa____ phi______ frames
    -      112.0000  -16.0000  -32.4820 20

 88 omega   84.00  111.00   1.5000    8.0000
omega____ theta____ kappa____ phi______ frames
    -      112.0000  -12.0000 -120.0000 18

 89 omega  140.00  167.00   1.5000    8.0000
omega____ theta____ kappa____ phi______ frames
    -      112.0000  -12.0000 -120.0000 18

 90 omega  109.00  134.50   1.5000    8.0000
omega____ theta____ kappa____ phi______ frames
    -      112.0000  -12.0000  -90.0000 17

 91 omega  119.00  144.50   1.5000    8.0000
omega____ theta____ kappa____ phi______ frames
    -      112.0000  -12.0000   60.0000 17

 92 omega   62.00   87.50   1.5000    8.0000
omega____ theta____ kappa____ phi______ frames
    -      112.0000  -33.0000 -107.6562 17
;
_diffrn_measurement_device_type 'SuperNova, Dual, Cu at zero, Eos'
_diffrn_measurement_method '\w scans'
_diffrn_orient_matrix_UB_11 0.0585315000
_diffrn_orient_matrix_UB_12 0.0441481000
_diffrn_orient_matrix_UB_13 0.0327493000
_diffrn_orient_matrix_UB_21 -0.0758742000
_diffrn_orient_matrix_UB_22 0.0267347000
_diffrn_orient_matrix_UB_23 0.0278147000
_diffrn_orient_matrix_UB_31 0.0205481000
_diffrn_orient_matrix_UB_32 -0.0267789000
_diffrn_orient_matrix_UB_33 0.0817675000
_diffrn_radiation_monochromator mirror
_diffrn_radiation_type CuK\a
_diffrn_radiation_wavelength 1.54184
_diffrn_reflns_av_R_equivalents 0.1022
_diffrn_reflns_av_unetI/netI 0.0795
_diffrn_reflns_limit_h_max 19
_diffrn_reflns_limit_h_min -19
_diffrn_reflns_limit_k_max 32
_diffrn_reflns_limit_k_min -32
_diffrn_reflns_limit_l_max 20
_diffrn_reflns_limit_l_min -19
_diffrn_reflns_number 106174
_diffrn_reflns_theta_full 80.17
_diffrn_reflns_theta_max 80.17
_diffrn_reflns_theta_min 3.13
_diffrn_source 'SuperNova (Cu) X-ray Source'
_exptl_absorpt_coefficient_mu 0.643
_exptl_absorpt_correction_T_max 1.00000
_exptl_absorpt_correction_T_min 0.73670
_exptl_absorpt_correction_type multi-scan
_exptl_absorpt_process_details
;
CrysAlisPro, Agilent Technologies,
Version 1.171.36.28 (release 01-02-2013 CrysAlis171 .NET)
(compiled Feb  1 2013,16:14:44)
Empirical absorption correction using spherical harmonics,
 implemented in SCALE3 ABSPACK scaling algorithm.
;
_exptl_crystal_colour colorless
_exptl_crystal_density_diffrn 0.936
_exptl_crystal_density_method 'not measured'
_exptl_crystal_description block
_exptl_crystal_F_000 2160
_exptl_crystal_size_max 0.33
_exptl_crystal_size_mid 0.31
_exptl_crystal_size_min 0.22
_platon_squeeze_details
;
;
_refine_diff_density_max 0.579
_refine_diff_density_min -0.372
_refine_diff_density_rms 0.063
_refine_ls_abs_structure_details 'Flack H D (1983), Acta Cryst. A39, 876-881'
_refine_ls_abs_structure_Flack 0.00(5)
_refine_ls_extinction_method none
_refine_ls_goodness_of_fit_ref 1.008
_refine_ls_hydrogen_treatment constr
_refine_ls_matrix_type full
_refine_ls_number_parameters 1293
_refine_ls_number_reflns 26974
_refine_ls_number_restraints 207
_refine_ls_restrained_S_all 1.019
_refine_ls_R_factor_all 0.1011
_refine_ls_R_factor_gt 0.0891
_refine_ls_shift/su_max 0.100
_refine_ls_shift/su_mean 0.001
_refine_ls_structure_factor_coef Fsqd
_refine_ls_weighting_details 'calc w=1/[\s^2^(Fo^2^)+(0.1752P)^2^+0.0000P] where P=(Fo^2^+2Fc^2^)/3'
_refine_ls_weighting_scheme calc
_refine_ls_wR_factor_gt 0.2384
_refine_ls_wR_factor_ref 0.2587
_reflns_number_gt 21052
_reflns_number_total 26974
_reflns_threshold_expression >2sigma(I)
_cod_data_source_file c4dt03848g2.cif
_cod_data_source_block 7
_cod_depositor_comments 'Adding full bibliography for 7033982--7033987.cif.'
_cod_database_code 7033987
_reflns_odcompleteness_completeness 94.46
_reflns_odcompleteness_iscentric 1
_reflns_odcompleteness_theta 74.33
_olex2_refinement_description
;
1. Fixed Uiso
 At 1.2 times of:
  All C(H) groups, All C(H,H) groups, All N(H) groups
 At 1.5 times of:
  All C(H,H,H) groups, All O(H) groups, All O(H,H) groups
2. Restrained distances
 N5-C112 = C112-C113 = N5-C110 = C110-C111 = N5-C114 = C114-C115
 1.54 with sigma of 0.02
 C29-C28 = C28-C30 = C30-C29
 2.54 with sigma of 0.02
 C79-C81
 2.54 with sigma of 0.02
 C81-C79
 2.54 with sigma of 0.02
 C80-C81
 2.54 with sigma of 0.02
 C80-C79
 2.54 with sigma of 0.02
 C79-C81
 2.54 with sigma of 0.02
 C79-C80
 2.54 with sigma of 0.02
 C81-C80
 2.54 with sigma of 0.02
 C78-C80
 1.54 with sigma of 0.02
 C78-C79
 1.54 with sigma of 0.02
 C78-C81
 1.54 with sigma of 0.02
 C80-C81
 2.54 with sigma of 0.02
 C81-C79
 2.54 with sigma of 0.02
 C79-C80
 2.54 with sigma of 0.02
 C61-C63
 2.54 with sigma of 0.02
 C63-C62
 2.54 with sigma of 0.02
 C111-C112
 2.54 with sigma of 0.02
 C61-C62
 2.54 with sigma of 0.02
 C60-C63
 1.54 with sigma of 0.02
 C60-C62
 1.54 with sigma of 0.02
 C60-C61
 1.54 with sigma of 0.02
 C112-C111
 3.1 with sigma of 0.02
 C115-C1
 2.8 with sigma of 0.02
 C9-C115
 4 with sigma of 0.02
 C113-C115
 3.8 with sigma of 0.02
 C51-C59
 2.88 with sigma of 0.02
3. Restrained planarity
 C49, C50, C51, C52, C53, C54, C60
 with sigma of 0.1
4. Rigid bond restraints
 C60, C61, C62, C63
 with sigma for 1-2 distances of 0.002 and sigma for 1-3 distances of 0.001
 C45, C46, C47, C48
 with sigma for 1-2 distances of 0.002 and sigma for 1-3 distances of 0.001
 C78, C79, C80, C81
 with sigma for 1-2 distances of 0.002 and sigma for 1-3 distances of 0.001
 C102, C103, C104, C105, C106, C107
 with sigma for 1-2 distances of 0.001 and sigma for 1-3 distances of 0.001
 N5, C110, C111, C112, C113, C114, C115
 with sigma for 1-2 distances of 0.002 and sigma for 1-3 distances of 0.002
5. Uiso/Uaniso restraints and constraints
C60 \\sim C61 \\sim C62 \\sim C63: within 1.7A with sigma of 0.004 and sigma
for terminal atoms of 0.001
C45 \\sim C46 \\sim C47 \\sim C48: within 1.7A with sigma of 0.004 and sigma
for terminal atoms of 0.001
C78 \\sim C79 \\sim C80 \\sim C81: within 1.7A with sigma of 0.004 and sigma
for terminal atoms of 0.001
C102 \\sim C103 \\sim C104 \\sim C105 \\sim C106 \\sim C107: within 1.7A with
sigma of 0.004 and sigma for terminal atoms of 0.008
N5 \\sim C110 \\sim C111 \\sim C112 \\sim C113 \\sim C114 \\sim C115: within
1.7A with sigma of 0.002 and sigma for terminal atoms of 0.004
6.a Riding coordinates:
 O13(H13A,H13B), O14(H14A,H14B), O15(H15A,H15B), C59(H59A,H59B,H59C)
6.b Ternary CH refined with riding coordinates:
 C31(H31), C64(H64), C97(H97), N5(H5A), C101(H101)
6.c Secondary CH2 refined with riding coordinates:
 C7(H7A,H7B), C16(H16A,H16B), C40(H40A,H40B), C55(H55A,H55B), C73(H73A,H73B),
 C88(H88A,H88B), C110(H11D,H11E), C112(H11I,H11J), C114(H11N,H11O)
6.d Aromatic/amide H refined with riding coordinates:
 C3(H3), C5(H5), C20(H20), C22(H22), C36(H36), C38(H38), C51(H51), C53(H53),
 C69(H69), C71(H71), C84(H84), C86(H86), C103(H103), C104(H104), C105(H105),
 C106(H106), C107(H107)
6.e Fitted hexagon refined as free rotating group:
 C102(C103,C104,C105,C106,C107)
6.f Idealised Me refined as rotating group:
 C9(H9A,H9B,H9C), C10(H10A,H10B,H10C), C11(H11A,H11B,H11C), C13(H13C,H13D,
 H13E), C14(H14C,H14D,H14E), C15(H15C,H15D,H15E), C24(H24A,H24B,H24C), C25(H25A,
 H25B,H25C), C26(H26A,H26B,H26C), C28(H28A,H28B,H28C), C29(H29A,H29B,H29C),
 C30(H30A,H30B,H30C), C33(H33A,H33B,H33C), C42(H42A,H42B,H42C), C43(H43A,H43B,
 H43C), C44(H44A,H44B,H44C), C46(H46A,H46B,H46C), C47(H47A,H47B,H47C), C48(H48A,
 H48B,H48C), C57(H57A,H57B,H57C), C58(H58A,H58B,H58C), C61(H61A,H61B,H61C),
 C62(H62A,H62B,H62C), C63(H63A,H63B,H63C), C66(H66A,H66B,H66C), C75(H75A,H75B,
 H75C), C76(H76A,H76B,H76C), C77(H77A,H77B,H77C), C79(H79A,H79B,H79C), C80(H80A,
 H80B,H80C), C81(H81A,H81B,H81C), C90(H90A,H90B,H90C), C91(H91A,H91B,H91C),
 C92(H92A,H92B,H92C), C94(H94A,H94B,H94C), C95(H95A,H95B,H95C), C96(H96A,H96B,
 H96C), C99(H99A,H99B,H99C), C111(H11F,H11G,H11H), C113(H11K,H11L,H11M),
 C115(H11P,H11Q,H11R), C100(H10D,H10E,H10F), C108(H10G,H10H,H10I)
6.g Idealised tetrahedral OH refined as rotating group:
 O16(H16)
;
_olex2_submission_special_instructions 'No special instructions were received'

loop_
_space_group_symop_id
_space_group_symop_operation_xyz
1 'x, y, z'
2 '-x, y+1/2, -z'

loop_
_atom_site_label
_atom_site_type_symbol
_atom_site_fract_x
_atom_site_fract_y
_atom_site_fract_z
_atom_site_U_iso_or_equiv
_atom_site_adp_type
_atom_site_occupancy
_atom_site_calc_flag
_atom_site_refinement_flags_posn
_atom_site_refinement_flags_adp
Mg1 Mg 0.35047(2) 0.674030(13) 0.305670(18) 0.04950(8) Uani 1 d . .
Mg2 Mg 0.30667(2) 0.746600(13) 0.606640(17) 0.04689(8) Uani 1 d . .
Mg3 Mg 0.19816(2) 0.864010(13) 0.331470(17) 0.04904(8) Uani 1 d . .
Mg4 Mg 0.37028(2) 0.786740(12) 0.424380(17) 0.04544(8) Uani 1 d . .
O1 O 0.22191(6) 0.70317(3) 0.64251(5) 0.0612(2) Uani 1 d . .
O2 O 0.41667(5) 0.77023(3) 0.66086(4) 0.0569(2) Uani 1 d . .
O3 O 0.28301(4) 0.79209(3) 0.50536(3) 0.04356(16) Uani 1 d . .
O4 O 0.20679(5) 0.85660(3) 0.45118(4) 0.05062(18) Uani 1 d . .
O5 O 0.07667(5) 0.86397(4) 0.31078(4) 0.0605(2) Uani 1 d . .
O6 O 0.27656(6) 0.92107(3) 0.33665(4) 0.0536(2) Uani 1 d . .
O7 O 0.27371(5) 0.80014(3) 0.32756(4) 0.04604(17) Uani 1 d . .
O8 O 0.30065(6) 0.73709(3) 0.24932(4) 0.0546(2) Uani 1 d . .
O9 O 0.26890(6) 0.62772(3) 0.24541(5) 0.0628(2) Uani 1 d . .
O10 O 0.46580(5) 0.68784(3) 0.28681(4) 0.05361(19) Uani 1 d . .
O11 O 0.34900(5) 0.70724(3) 0.41617(4) 0.04731(17) Uani 1 d . .
O12 O 0.35322(5) 0.69112(3) 0.54553(4) 0.05327(19) Uani 1 d . .
O13 O 0.46650(5) 0.78095(4) 0.52052(4) 0.0568(2) Uani 1 d . .
H13A H 0.4670 0.7847 0.5706 0.085 Uiso 1 d R .
H13B H 0.5133 0.7673 0.5146 0.085 Uiso 1 d R .
O14 O 0.46136(5) 0.77773(3) 0.35153(4) 0.05448(19) Uani 1 d . .
H14A H 0.4840 0.7514 0.3355 0.082 Uiso 1 d R .
H14B H 0.4636 0.8008 0.3170 0.082 Uiso 1 d R .
O15 O 0.39476(6) 0.86491(3) 0.42393(5) 0.0603(2) Uani 1 d . .
H15A H 0.3726 0.8886 0.3936 0.090 Uiso 1 d R .
H15B H 0.4303 0.8781 0.4611 0.090 Uiso 1 d R .
N1 N 0.24039(5) 0.81132(3) 0.64968(4) 0.0450(2) Uani 1 d . .
N2 N 0.19822(6) 0.85501(3) 0.20092(5) 0.0505(2) Uani 1 d . .
N3 N 0.39526(6) 0.61191(3) 0.38861(5) 0.0529(2) Uani 1 d . .
C1 C 0.14329(8) 0.71376(5) 0.65146(6) 0.0566(3) Uani 1 d D .
C2 C 0.07430(10) 0.68092(6) 0.62352(9) 0.0735(4) Uani 1 d . .
C3 C -0.00521(10) 0.69288(6) 0.64075(9) 0.0764(4) Uani 1 d . .
H3 H -0.0499 0.6709 0.6232 0.092 Uiso 1 calc R .
C4 C -0.02239(9) 0.73544(5) 0.68243(7) 0.0658(3) Uani 1 d . .
C5 C 0.04352(7) 0.76875(5) 0.70474(6) 0.0552(3) Uani 1 d . .
H5 H 0.0331 0.7990 0.7293 0.066 Uiso 1 calc R .
C6 C 0.12625(7) 0.75785(4) 0.69114(5) 0.0540(3) Uani 1 d . .
C7 C 0.19543(7) 0.79572(4) 0.71677(5) 0.0512(3) Uani 1 d . .
H7A H 0.1709 0.8253 0.7378 0.061 Uiso 1 calc R .
H7B H 0.2365 0.7814 0.7596 0.061 Uiso 1 calc R .
C8 C 0.08680(13) 0.63502(7) 0.56850(13) 0.0960(6) Uani 1 d . .
C9 C 0.14606(18) 0.59746(8) 0.60952(17) 0.1257(9) Uani 1 d D .
H9A H 0.1968 0.6140 0.6352 0.189 Uiso 1 calc GR .
H9B H 0.1603 0.5736 0.5712 0.189 Uiso 1 calc GR .
H9C H 0.1199 0.5802 0.6490 0.189 Uiso 1 calc GR .
C10 C 0.00324(19) 0.60460(9) 0.54434(17) 0.1612(9) Uani 1 d . .
H10A H -0.0404 0.6265 0.5175 0.242 Uiso 1 calc GR .
H10B H -0.0144 0.5909 0.5915 0.242 Uiso 1 calc GR .
H10C H 0.0128 0.5776 0.5090 0.242 Uiso 1 calc GR .
C11 C 0.11721(15) 0.65198(9) 0.49645(11) 0.1165(6) Uani 1 d . .
H11A H 0.1675 0.6721 0.5111 0.175 Uiso 1 calc GR .
H11B H 0.0739 0.6718 0.4645 0.175 Uiso 1 calc GR .
H11C H 0.1303 0.6232 0.4661 0.175 Uiso 1 calc GR .
C12 C -0.11417(9) 0.74570(7) 0.69602(8) 0.0750(4) Uani 1 d . .
C13 C -0.17192(14) 0.75273(16) 0.61848(13) 0.1473(13) Uani 1 d . .
H13C H -0.1500 0.7789 0.5883 0.221 Uiso 1 calc GR .
H13D H -0.2275 0.7620 0.6284 0.221 Uiso 1 calc GR .
H13E H -0.1756 0.7218 0.5886 0.221 Uiso 1 calc GR .
C14 C -0.12125(11) 0.79368(8) 0.74613(10) 0.0899(5) Uani 1 d . .
H14C H -0.1086 0.8228 0.7164 0.135 Uiso 1 calc GR .
H14D H -0.0816 0.7917 0.7953 0.135 Uiso 1 calc GR .
H14E H -0.1780 0.7965 0.7579 0.135 Uiso 1 calc GR .
C15 C -0.14189(12) 0.70400(9) 0.74947(15) 0.1116(7) Uani 1 d . .
H15C H -0.1958 0.7127 0.7640 0.167 Uiso 1 calc GR .
H15D H -0.1002 0.7006 0.7970 0.167 Uiso 1 calc GR .
H15E H -0.1470 0.6726 0.7207 0.167 Uiso 1 calc GR .
C16 C 0.30536(7) 0.85086(4) 0.67813(5) 0.0479(2) Uani 1 d . .
H16A H 0.2769 0.8798 0.6969 0.057 Uiso 1 calc R .
H16B H 0.3315 0.8619 0.6332 0.057 Uiso 1 calc R .
C17 C 0.37496(7) 0.83306(4) 0.74523(5) 0.0501(3) Uani 1 d . .
C18 C 0.42920(7) 0.79511(5) 0.73051(6) 0.0530(3) Uani 1 d . .
C19 C 0.49774(8) 0.78124(5) 0.79167(6) 0.0616(3) Uani 1 d . .
C20 C 0.50576(8) 0.80816(5) 0.86387(6) 0.0603(3) Uani 1 d . .
H20 H 0.5515 0.8003 0.9036 0.072 Uiso 1 calc R .
C21 C 0.45025(8) 0.84575(5) 0.88037(6) 0.0560(3) Uani 1 d . .
C22 C 0.38460(7) 0.85807(4) 0.81926(6) 0.0524(3) Uani 1 d . .
H22 H 0.3463 0.8833 0.8274 0.063 Uiso 1 calc R .
C23 C 0.55961(10) 0.73875(8) 0.78010(9) 0.0889(5) Uani 1 d . .
C24 C 0.51716(17) 0.69110(8) 0.76120(19) 0.1511(9) Uani 1 d . .
H24A H 0.4971 0.6783 0.8078 0.227 Uiso 1 calc GR .
H24B H 0.5563 0.6674 0.7444 0.227 Uiso 1 calc GR .
H24C H 0.4698 0.6958 0.7188 0.227 Uiso 1 calc GR .
C25 C 0.63486(12) 0.73527(10) 0.85002(10) 0.1031(6) Uani 1 d . .
H25A H 0.6137 0.7291 0.8991 0.155 Uiso 1 calc GR .
H25B H 0.6660 0.7664 0.8543 0.155 Uiso 1 calc GR .
H25C H 0.6717 0.7081 0.8402 0.155 Uiso 1 calc GR .
C26 C 0.60490(12) 0.75291(13) 0.70884(10) 0.1474(10) Uani 1 d . .
H26A H 0.6352 0.7241 0.6937 0.221 Uiso 1 calc GR .
H26B H 0.6442 0.7800 0.7244 0.221 Uiso 1 calc GR .
H26C H 0.5634 0.7634 0.6642 0.221 Uiso 1 calc GR .
C27 C 0.46251(9) 0.87204(5) 0.96273(7) 0.0659(4) Uani 1 d . .
C28 C 0.4448(3) 0.83246(10) 1.02530(11) 0.1913(17) Uani 1 d D .
H28A H 0.4828 0.8044 1.0249 0.287 Uiso 1 calc GR .
H28B H 0.3871 0.8209 1.0122 0.287 Uiso 1 calc GR .
H28C H 0.4534 0.8475 1.0776 0.287 Uiso 1 calc GR .
C29 C 0.55257(16) 0.89159(13) 0.98372(17) 0.2205(11) Uani 1 d D .
H29A H 0.5743 0.8993 0.9354 0.331 Uiso 1 calc GR .
H29B H 0.5877 0.8663 1.0134 0.331 Uiso 1 calc GR .
H29C H 0.5529 0.9216 1.0157 0.331 Uiso 1 calc GR .
C30 C 0.40000(17) 0.91577(8) 0.96575(10) 0.1375(8) Uani 1 d D .
H30A H 0.3811 0.9159 1.0168 0.206 Uiso 1 calc GR .
H30B H 0.3519 0.9117 0.9239 0.206 Uiso 1 calc GR .
H30C H 0.4279 0.9472 0.9584 0.206 Uiso 1 calc GR .
C31 C 0.18191(6) 0.82839(4) 0.57819(5) 0.0467(2) Uani 1 d . .
H31 H 0.1375 0.8025 0.5682 0.056 Uiso 1 calc R .
C32 C 0.22717(7) 0.82695(4) 0.50553(5) 0.0463(2) Uani 1 d . .
C33 C 0.13541(8) 0.87783(5) 0.58379(6) 0.0601(3) Uani 1 d . .
H33A H 0.1069 0.8771 0.6296 0.090 Uiso 1 calc GR .
H33B H 0.0943 0.8826 0.5361 0.090 Uiso 1 calc GR .
H33C H 0.1755 0.9052 0.5892 0.090 Uiso 1 calc GR .
C34 C 0.02323(8) 0.84339(6) 0.25093(7) 0.0632(3) Uani 1 d . .
C35 C -0.05146(11) 0.81781(7) 0.26408(8) 0.0806(5) Uani 1 d . .
C36 C -0.10562(11) 0.79884(8) 0.19761(9) 0.0874(5) Uani 1 d . .
H36 H -0.1553 0.7827 0.2059 0.105 Uiso 1 calc R .
C37 C -0.08909(12) 0.80287(9) 0.11866(9) 0.0903(6) Uani 1 d . .
C38 C -0.01692(10) 0.82852(7) 0.10854(8) 0.0780(5) Uani 1 d . .
H38 H -0.0052 0.8325 0.0568 0.094 Uiso 1 calc R .
C39 C 0.03895(9) 0.84867(5) 0.17119(7) 0.0658(4) Uani 1 d . .
C40 C 0.11722(10) 0.87634(5) 0.15531(7) 0.0655(4) Uani 1 d . .
H40A H 0.1196 0.8749 0.0984 0.079 Uiso 1 calc R .
H40B H 0.1127 0.9115 0.1698 0.079 Uiso 1 calc R .
C41 C -0.06956(11) 0.81043(8) 0.34930(8) 0.0887(5) Uani 1 d . .
C42 C 0.00272(15) 0.78045(8) 0.39901(9) 0.1028(6) Uani 1 d . .
H42A H 0.0143 0.7508 0.3699 0.154 Uiso 1 calc GR .
H42B H -0.0137 0.7707 0.4489 0.154 Uiso 1 calc GR .
H42C H 0.0529 0.8011 0.4093 0.154 Uiso 1 calc GR .
C43 C -0.15245(15) 0.78048(12) 0.35126(12) 0.1348(8) Uani 1 d . .
H43A H -0.2002 0.8030 0.3419 0.202 Uiso 1 calc GR .
H43B H -0.1500 0.7648 0.4028 0.202 Uiso 1 calc GR .
H43C H -0.1587 0.7550 0.3104 0.202 Uiso 1 calc GR .
C44 C -0.07867(12) 0.86213(10) 0.38886(10) 0.1102(6) Uani 1 d . .
H44A H -0.0288 0.8821 0.3865 0.165 Uiso 1 calc GR .
H44B H -0.0850 0.8573 0.4438 0.165 Uiso 1 calc GR .
H44C H -0.1278 0.8793 0.3609 0.165 Uiso 1 calc GR .
C45 C -0.15173(17) 0.78034(17) 0.05021(14) 0.17028(10) Uani 1 d . U
C46 C -0.16203(18) 0.72168(15) 0.06594(15) 0.17076(16) Uani 1 d . U
H46A H -0.1986 0.7069 0.0212 0.256 Uiso 1 calc GR .
H46B H -0.1864 0.7170 0.1137 0.256 Uiso 1 calc GR .
H46C H -0.1073 0.7057 0.0724 0.256 Uiso 1 calc GR .
C47 C -0.12858(17) 0.78079(17) -0.02526(14) 0.17052(15) Uani 1 d . U
H47A H -0.1301 0.7470 -0.0460 0.256 Uiso 1 calc GR .
H47B H -0.0720 0.7941 -0.0217 0.256 Uiso 1 calc GR .
H47C H -0.1675 0.8016 -0.0605 0.256 Uiso 1 calc GR .
C48 C -0.24200(17) 0.79865(16) 0.05263(14) 0.17033(15) Uani 1 d . U
H48A H -0.2474 0.8332 0.0356 0.255 Uiso 1 calc GR .
H48B H -0.2538 0.7960 0.1064 0.255 Uiso 1 calc GR .
H48C H -0.2817 0.7783 0.0175 0.255 Uiso 1 calc GR .
C49 C 0.27218(8) 0.95495(4) 0.27812(6) 0.0579(3) Uani 1 d . .
C50 C 0.26812(13) 1.00665(5) 0.29269(8) 0.0872(6) Uani 1 d . .
C51 C 0.26093(16) 1.03941(6) 0.22717(10) 0.1203(10) Uani 1 d D .
H51 H 0.2598 1.0739 0.2374 0.144 Uiso 1 calc R .
C52 C 0.25528(15) 1.02408(6) 0.14718(9) 0.0913(6) Uani 1 d . .
C53 C 0.26216(11) 0.97280(5) 0.13543(7) 0.0733(4) Uani 1 d . .
H53 H 0.2617 0.9609 0.0836 0.088 Uiso 1 calc R .
C54 C 0.26988(9) 0.93800(4) 0.19878(6) 0.0581(3) Uani 1 d . .
C55 C 0.27274(8) 0.88221(4) 0.18070(6) 0.0559(3) Uani 1 d . .
H55A H 0.2750 0.8777 0.1242 0.067 Uiso 1 calc R .
H55B H 0.3242 0.8678 0.2110 0.067 Uiso 1 calc R .
C56 C 0.2698(2) 1.02683(6) 0.38034(10) 0.1365(12) Uani 1 d . .
C57 C 0.1924(2) 1.00591(9) 0.41373(11) 0.1572(10) Uani 1 d . .
H57A H 0.1411 1.0153 0.3788 0.236 Uiso 1 calc GR .
H57B H 0.1917 1.0196 0.4662 0.236 Uiso 1 calc GR .
H57C H 0.1962 0.9698 0.4171 0.236 Uiso 1 calc GR .
C58 C 0.3510(2) 1.01091(8) 0.43232(10) 0.1419(12) Uani 1 d . .
H58A H 0.3421 0.9797 0.4584 0.213 Uiso 1 calc GR .
H58B H 0.3684 1.0364 0.4720 0.213 Uiso 1 calc GR .
H58C H 0.3945 1.0065 0.3998 0.213 Uiso 1 calc GR .
C59 C 0.2669(5) 1.08461(8) 0.38072(13) 0.302(4) Uani 1 d D .
H59A H 0.3195 1.0984 0.3698 0.453 Uiso 1 d R .
H59B H 0.2569 1.0961 0.4322 0.453 Uiso 1 d R .
H59C H 0.2211 1.0955 0.3402 0.453 Uiso 1 d R .
C60 C 0.2633(3) 1.05998(11) 0.07785(15) 0.29427(10) Uani 1 d D U
C61 C 0.3531(2) 1.05559(12) 0.04273(16) 0.29542(16) Uani 1 d D U
H61A H 0.3635 1.0209 0.0308 0.443 Uiso 1 calc GR .
H61B H 0.3989 1.0679 0.0821 0.443 Uiso 1 calc GR .
H61C H 0.3496 1.0754 -0.0052 0.443 Uiso 1 calc GR .
C62 C 0.2483(4) 1.11149(10) 0.09943(15) 0.29432(16) Uani 1 d D U
H62A H 0.2674 1.1339 0.0615 0.441 Uiso 1 calc GR .
H62B H 0.2789 1.1184 0.1521 0.441 Uiso 1 calc GR .
H62C H 0.1885 1.1164 0.0990 0.441 Uiso 1 calc GR .
C63 C 0.2029(3) 1.03950(11) 0.00073(15) 0.29433(16) Uani 1 d D U
H63A H 0.1449 1.0479 0.0040 0.442 Uiso 1 calc GR .
H63B H 0.2085 1.0035 -0.0022 0.442 Uiso 1 calc GR .
H63C H 0.2185 1.0547 -0.0463 0.442 Uiso 1 calc GR .
C64 C 0.20478(8) 0.79956(4) 0.18975(6) 0.0544(3) Uani 1 d . .
H64 H 0.1485 0.7860 0.1940 0.065 Uiso 1 calc R .
C65 C 0.26549(7) 0.77669(4) 0.25943(6) 0.0488(2) Uani 1 d . .
C66 C 0.22332(12) 0.78209(5) 0.10903(7) 0.0746(4) Uani 1 d . .
H66A H 0.1863 0.7993 0.0671 0.112 Uiso 1 calc GR .
H66B H 0.2140 0.7464 0.1038 0.112 Uiso 1 calc GR .
H66C H 0.2814 0.7895 0.1050 0.112 Uiso 1 calc GR .
C67 C 0.22701(9) 0.59175(5) 0.27778(8) 0.0671(3) Uani 1 d . .
C68 C 0.13688(10) 0.58785(7) 0.26204(10) 0.0823(4) Uani 1 d . .
C69 C 0.10025(13) 0.54764(8) 0.29624(12) 0.0961(6) Uani 1 d . .
H69 H 0.0413 0.5447 0.2854 0.115 Uiso 1 calc R .
C70 C 0.14373(13) 0.51235(8) 0.34423(14) 0.1053(6) Uani 1 d . .
C71 C 0.23430(14) 0.51721(6) 0.36135(12) 0.0930(6) Uani 1 d . .
H71 H 0.2662 0.4936 0.3942 0.112 Uiso 1 calc R .
C72 C 0.27501(10) 0.55687(5) 0.32932(8) 0.0712(4) Uani 1 d . .
C73 C 0.37056(10) 0.56179(5) 0.35099(8) 0.0667(3) Uani 1 d . .
H73A H 0.3923 0.5351 0.3880 0.080 Uiso 1 calc R .
H73B H 0.3961 0.5579 0.3030 0.080 Uiso 1 calc R .
C74 C 0.08255(12) 0.62640(9) 0.21240(12) 0.0967(6) Uani 1 d . .
C75 C 0.09269(14) 0.67742(10) 0.24994(16) 0.1142(8) Uani 1 d . .
H75A H 0.0692 0.6773 0.2987 0.171 Uiso 1 calc GR .
H75B H 0.0634 0.7019 0.2137 0.171 Uiso 1 calc GR .
H75C H 0.1520 0.6859 0.2616 0.171 Uiso 1 calc GR .
C76 C -0.01544(17) 0.61820(13) 0.2048(2) 0.1436(11) Uani 1 d . .
H76A H -0.0274 0.5827 0.2060 0.215 Uiso 1 calc GR .
H76B H -0.0435 0.6323 0.1552 0.215 Uiso 1 calc GR .
H76C H -0.0357 0.6345 0.2487 0.215 Uiso 1 calc GR .
C77 C 0.10493(19) 0.63029(13) 0.12895(15) 0.1272(10) Uani 1 d . .
H77A H 0.1579 0.6480 0.1314 0.191 Uiso 1 calc GR .
H77B H 0.0609 0.6483 0.0948 0.191 Uiso 1 calc GR .
H77C H 0.1102 0.5970 0.1078 0.191 Uiso 1 calc GR .
C78 C 0.1078(2) 0.47095(11) 0.3937(2) 0.32825(10) Uani 1 d D U
C79 C 0.01062(15) 0.48556(10) 0.3981(2) 0.32813(16) Uani 1 d D U
H79A H -0.0053 0.4714 0.4458 0.492 Uiso 1 calc GR .
H79B H -0.0259 0.4724 0.3519 0.492 Uiso 1 calc GR .
H79C H 0.0050 0.5216 0.3993 0.492 Uiso 1 calc GR .
C80 C 0.1136(2) 0.42385(9) 0.35343(17) 0.32811(16) Uani 1 d D U
H80A H 0.0885 0.4272 0.2980 0.492 Uiso 1 calc GR .
H80B H 0.0837 0.3983 0.3781 0.492 Uiso 1 calc GR .
H80C H 0.1722 0.4144 0.3572 0.492 Uiso 1 calc GR .
C81 C 0.14791(18) 0.46696(11) 0.48897(15) 0.32905(16) Uani 1 d D U
H81A H 0.1037 0.4585 0.5190 0.494 Uiso 1 calc GR .
H81B H 0.1726 0.4988 0.5072 0.494 Uiso 1 calc GR .
H81C H 0.1909 0.4413 0.4966 0.494 Uiso 1 calc GR .
C82 C 0.52359(7) 0.65238(4) 0.28021(6) 0.0521(3) Uani 1 d . .
C83 C 0.56968(9) 0.65118(4) 0.21582(6) 0.0595(3) Uani 1 d . .
C84 C 0.62973(8) 0.61329(5) 0.21608(6) 0.0611(3) Uani 1 d . .
H84 H 0.6613 0.6131 0.1744 0.073 Uiso 1 calc R .
C85 C 0.64644(8) 0.57581(5) 0.27309(6) 0.0587(3) Uani 1 d . .
C86 C 0.59636(8) 0.57667(4) 0.33468(6) 0.0581(3) Uani 1 d . .
H86 H 0.6042 0.5516 0.3738 0.070 Uiso 1 calc R .
C87 C 0.53535(8) 0.61402(4) 0.33861(6) 0.0557(3) Uani 1 d . .
C88 C 0.48916(8) 0.61548(4) 0.40962(6) 0.0559(3) Uani 1 d . .
H88A H 0.5094 0.5878 0.4453 0.067 Uiso 1 calc R .
H88B H 0.5035 0.6467 0.4387 0.067 Uiso 1 calc R .
C89 C 0.55910(10) 0.69221(6) 0.15270(8) 0.0761(4) Uani 1 d . .
C90 C 0.59313(11) 0.74229(6) 0.18967(9) 0.0806(4) Uani 1 d . .
H90A H 0.6529 0.7392 0.2096 0.121 Uiso 1 calc GR .
H90B H 0.5637 0.7509 0.2330 0.121 Uiso 1 calc GR .
H90C H 0.5842 0.7683 0.1497 0.121 Uiso 1 calc GR .
C91 C 0.46326(12) 0.69796(7) 0.11570(8) 0.0864(5) Uani 1 d . .
H91A H 0.4334 0.7137 0.1540 0.130 Uiso 1 calc GR .
H91B H 0.4393 0.6652 0.1021 0.130 Uiso 1 calc GR .
H91C H 0.4582 0.7184 0.0683 0.130 Uiso 1 calc GR .
C92 C 0.60782(13) 0.68113(7) 0.08347(8) 0.1042(5) Uani 1 d . .
H92A H 0.6001 0.7086 0.0459 0.156 Uiso 1 calc GR .
H92B H 0.5865 0.6506 0.0570 0.156 Uiso 1 calc GR .
H92C H 0.6673 0.6773 0.1042 0.156 Uiso 1 calc GR .
C93 C 0.71768(10) 0.53783(6) 0.27065(9) 0.0820(4) Uani 1 d . .
C94 C 0.68783(15) 0.50140(9) 0.19523(12) 0.1100(6) Uani 1 d . .
H94A H 0.6817 0.5208 0.1466 0.165 Uiso 1 calc GR .
H94B H 0.6343 0.4862 0.2003 0.165 Uiso 1 calc GR .
H94C H 0.7297 0.4755 0.1937 0.165 Uiso 1 calc GR .
C95 C 0.72643(16) 0.50041(9) 0.33717(15) 0.1382(7) Uani 1 d . .
H95A H 0.7684 0.4757 0.3295 0.207 Uiso 1 calc GR .
H95B H 0.6728 0.4840 0.3375 0.207 Uiso 1 calc GR .
H95C H 0.7437 0.5174 0.3873 0.207 Uiso 1 calc GR .
C96 C 0.79546(15) 0.56190(10) 0.2542(2) 0.1215(10) Uani 1 d . .
H96A H 0.7845 0.5779 0.2026 0.182 Uiso 1 calc GR .
H96B H 0.8391 0.5369 0.2544 0.182 Uiso 1 calc GR .
H96C H 0.8139 0.5867 0.2946 0.182 Uiso 1 calc GR .
C97 C 0.35505(8) 0.62077(4) 0.46032(6) 0.0581(3) Uani 1 d . .
H97 H 0.2953 0.6110 0.4450 0.070 Uiso 1 calc R .
C98 C 0.35445(6) 0.67763(4) 0.47708(5) 0.0482(2) Uani 1 d . .
C99 C 0.38885(10) 0.58990(5) 0.53475(7) 0.0727(4) Uani 1 d . .
H99A H 0.3945 0.5552 0.5199 0.109 Uiso 1 calc GR .
H99B H 0.3499 0.5922 0.5723 0.109 Uiso 1 calc GR .
H99C H 0.4434 0.6028 0.5589 0.109 Uiso 1 calc GR .
N5 N 0.2123(3) 0.6391(2) 0.8858(3) 0.54672(18) Uani 1 d D U
H5A H 0.2211 0.6088 0.9110 0.656 Uiso 1 calc R .
C110 C 0.1164(3) 0.6458(3) 0.8485(4) 0.5464(3) Uani 1 d D U
H11D H 0.1112 0.6584 0.7941 0.656 Uiso 1 calc R .
H11E H 0.0868 0.6138 0.8475 0.656 Uiso 1 calc R .
C111 C 0.0780(3) 0.6836(3) 0.9008(4) 0.5462(5) Uani 1 d D U
H11F H 0.0798 0.6698 0.9536 0.819 Uiso 1 calc GR .
H11G H 0.0199 0.6903 0.8775 0.819 Uiso 1 calc GR .
H11H H 0.1099 0.7145 0.9043 0.819 Uiso 1 calc GR .
C112 C 0.2562(3) 0.68322(17) 0.9411(4) 0.5468(3) Uani 1 d D U
H11I H 0.3161 0.6751 0.9452 0.656 Uiso 1 calc R .
H11J H 0.2420 0.6745 0.9930 0.656 Uiso 1 calc R .
C113 C 0.2576(7) 0.74398(19) 0.9443(3) 0.5468(6) Uani 1 d D U
H11K H 0.3026 0.7550 0.9855 0.820 Uiso 1 calc GR .
H11L H 0.2041 0.7561 0.9557 0.820 Uiso 1 calc GR .
H11M H 0.2670 0.7570 0.8935 0.820 Uiso 1 calc GR .
C114 C 0.2511(4) 0.6393(3) 0.8066(3) 0.5478(3) Uani 1 d D U
H11N H 0.2933 0.6126 0.8150 0.657 Uiso 1 calc R .
H11O H 0.2054 0.6262 0.7669 0.657 Uiso 1 calc R .
C115 C 0.2928(3) 0.6794(2) 0.7600(3) 0.5500(5) Uani 1 d D U
H11P H 0.2609 0.7103 0.7581 0.825 Uiso 1 calc GR .
H11Q H 0.2935 0.6677 0.7064 0.825 Uiso 1 calc GR .
H11R H 0.3500 0.6854 0.7863 0.825 Uiso 1 calc GR .
O16 O 0.31642(14) 0.58267(8) 0.11246(11) 0.1364(7) Uani 1 d . .
H16 H 0.3044 0.5843 0.0635 0.205 Uiso 1 calc GR .
C100 C 0.4299(2) 0.54698(13) 0.05819(17) 0.1844(12) Uani 1 d . .
H10D H 0.4899 0.5404 0.0694 0.277 Uiso 1 calc GR .
H10E H 0.4198 0.5778 0.0284 0.277 Uiso 1 calc GR .
H10F H 0.4016 0.5197 0.0273 0.277 Uiso 1 calc GR .
C101 C 0.3960(2) 0.55167(10) 0.13517(13) 0.1241(10) Uani 1 d . .
H101 H 0.4368 0.5700 0.1745 0.149 Uiso 1 calc R .
C102 C 0.37277(14) 0.50177(8) 0.17081(11) 0.2147(3) Uani 1 d . U
C103 C 0.44130(15) 0.47410(10) 0.21002(15) 0.2167(3) Uani 1 d G U
H103 H 0.4962 0.4870 0.2144 0.260 Uiso 1 calc R .
C104 C 0.4278(2) 0.42722(10) 0.24263(18) 0.2212(3) Uani 1 d G U
H104 H 0.4737 0.4087 0.2689 0.265 Uiso 1 calc R .
C105 C 0.3458(3) 0.40800(10) 0.2360(2) 0.2247(3) Uani 1 d G U
H105 H 0.3368 0.3766 0.2578 0.270 Uiso 1 calc R .
C106 C 0.2772(2) 0.43567(11) 0.1968(2) 0.2242(3) Uani 1 d G U
H106 H 0.2224 0.4228 0.1924 0.269 Uiso 1 calc R .
C107 C 0.29074(14) 0.48256(10) 0.16421(17) 0.2195(3) Uani 1 d G U
H107 H 0.2449 0.5011 0.1380 0.263 Uiso 1 calc R .
N4 N 0.61664(11) 0.72549(7) 0.49028(10) 0.1042(5) Uani 1 d . .
C108 C 0.72520(13) 0.67926(9) 0.41904(11) 0.0978(6) Uani 1 d . .
H10G H 0.7510 0.7022 0.3862 0.147 Uiso 1 calc GR .
H10H H 0.6968 0.6528 0.3862 0.147 Uiso 1 calc GR .
H10I H 0.7683 0.6649 0.4590 0.147 Uiso 1 calc GR .
C109 C 0.66417(12) 0.70610(7) 0.45774(11) 0.0841(5) Uani 1 d . .

loop_
_atom_site_aniso_label
_atom_site_aniso_U_11
_atom_site_aniso_U_22
_atom_site_aniso_U_33
_atom_site_aniso_U_23
_atom_site_aniso_U_13
_atom_site_aniso_U_12
Mg1 0.06506(16) 0.04573(14) 0.04089(12) -0.00194(11) 0.01812(11) 0.00018(14)
Mg2 0.05595(14) 0.05417(15) 0.03309(11) 0.00050(11) 0.01479(10) 0.00643(14)
Mg3 0.06262(16) 0.05219(15) 0.03346(12) 0.00184(11) 0.01126(11) 0.00196(14)
Mg4 0.05847(15) 0.04745(14) 0.03250(11) -0.00122(10) 0.01368(10) 0.00177(13)
O1 0.0680(4) 0.0613(4) 0.0597(4) -0.0035(3) 0.0269(3) 0.0036(4)
O2 0.0517(3) 0.0827(5) 0.0362(3) -0.0093(3) 0.0072(2) 0.0119(3)
O3 0.0498(3) 0.0532(3) 0.0301(2) -0.0004(2) 0.0137(2) 0.0030(3)
O4 0.0654(4) 0.0566(3) 0.0312(2) 0.0049(2) 0.0118(2) 0.0103(3)
O5 0.0627(4) 0.0763(4) 0.0436(3) -0.0060(3) 0.0121(3) 0.0031(4)
O6 0.0737(4) 0.0487(3) 0.0388(3) 0.0019(3) 0.0103(3) -0.0066(3)
O7 0.0559(3) 0.0469(3) 0.0360(3) 0.0033(2) 0.0095(2) 0.0037(3)
O8 0.0724(4) 0.0523(4) 0.0403(3) -0.0025(3) 0.0122(3) 0.0037(3)
O9 0.0805(5) 0.0593(4) 0.0503(3) -0.0033(3) 0.0158(3) -0.0121(4)
O10 0.0677(4) 0.0488(3) 0.0505(3) 0.0025(3) 0.0279(3) 0.0039(3)
O11 0.0602(3) 0.0456(3) 0.0399(3) -0.0024(2) 0.0193(2) -0.0005(3)
O12 0.0710(4) 0.0526(3) 0.0410(3) 0.0045(2) 0.0232(2) 0.0153(3)
O13 0.0514(3) 0.0822(5) 0.0373(3) -0.0013(3) 0.0085(3) 0.0046(4)
O14 0.0637(3) 0.0601(4) 0.0454(3) -0.0052(3) 0.0259(2) -0.0028(3)
O15 0.0752(4) 0.0488(3) 0.0568(4) -0.0012(3) 0.0108(3) -0.0068(3)
N1 0.0466(3) 0.0546(4) 0.0363(3) -0.0012(3) 0.0137(3) 0.0035(3)
N2 0.0615(4) 0.0575(4) 0.0337(3) 0.0031(3) 0.0112(3) -0.0033(4)
N3 0.0740(5) 0.0456(4) 0.0437(3) 0.0004(3) 0.0230(3) 0.0011(4)
C1 0.0665(5) 0.0664(6) 0.0410(4) 0.0026(4) 0.0212(4) -0.0011(5)
C2 0.0835(7) 0.0685(7) 0.0741(6) -0.0113(6) 0.0295(5) -0.0130(6)
C3 0.0686(6) 0.0828(8) 0.0820(7) -0.0124(6) 0.0240(5) -0.0183(6)
C4 0.0718(6) 0.0728(7) 0.0571(5) -0.0006(5) 0.0236(4) -0.0118(5)
C5 0.0625(5) 0.0689(6) 0.0384(4) -0.0048(4) 0.0213(3) 0.0015(5)
C6 0.0648(5) 0.0659(6) 0.0356(4) 0.0043(4) 0.0209(3) -0.0003(5)
C7 0.0621(5) 0.0616(5) 0.0344(3) 0.0002(3) 0.0210(3) -0.0010(4)
C8 0.0926(10) 0.0878(9) 0.1124(10) -0.0336(8) 0.0313(8) -0.0066(8)
C9 0.1457(17) 0.0779(10) 0.1616(19) -0.0157(11) 0.0493(14) 0.0170(11)
C10 0.1284(16) 0.1428(12) 0.2236(17) -0.1181(10) 0.0625(13) -0.0329(12)
C11 0.1106(12) 0.1520(13) 0.0892(8) -0.0654(7) 0.0238(8) 0.0025(11)
C12 0.0648(6) 0.0936(9) 0.0707(6) -0.0088(7) 0.0236(5) -0.0112(7)
C13 0.0749(9) 0.282(4) 0.0868(11) -0.0159(17) 0.0196(8) 0.0330(16)
C14 0.0866(7) 0.0978(10) 0.0965(8) -0.0036(8) 0.0481(6) -0.0012(8)
C15 0.0833(8) 0.1104(13) 0.1541(14) 0.0095(12) 0.0577(8) -0.0062(9)
C16 0.0571(5) 0.0492(4) 0.0397(4) 0.0005(3) 0.0148(3) 0.0040(4)
C17 0.0529(4) 0.0606(5) 0.0390(4) 0.0066(4) 0.0135(3) -0.0032(4)
C18 0.0511(4) 0.0709(6) 0.0384(4) -0.0017(4) 0.0118(3) -0.0017(4)
C19 0.0615(5) 0.0815(7) 0.0418(4) -0.0028(5) 0.0088(4) 0.0090(5)
C20 0.0544(5) 0.0851(7) 0.0406(4) 0.0024(5) 0.0057(4) -0.0003(5)
C21 0.0633(5) 0.0694(6) 0.0380(4) -0.0007(4) 0.0157(4) -0.0059(5)
C22 0.0660(5) 0.0535(5) 0.0404(4) 0.0026(4) 0.0167(4) -0.0031(4)
C23 0.0665(7) 0.1311(12) 0.0633(7) -0.0187(7) -0.0066(6) 0.0321(7)
C24 0.1455(14) 0.1098(11) 0.173(2) -0.0491(12) -0.0473(14) 0.0708(9)
C25 0.0798(8) 0.1564(16) 0.0675(8) -0.0069(9) -0.0047(7) 0.0393(9)
C26 0.0842(8) 0.304(3) 0.0526(7) -0.0211(11) 0.0074(6) 0.0806(11)
C27 0.0739(7) 0.0745(7) 0.0472(5) -0.0055(5) 0.0038(5) 0.0024(6)
C28 0.411(5) 0.1210(17) 0.0518(7) -0.0034(9) 0.0688(14) -0.001(3)
C29 0.1135(15) 0.351(2) 0.2018(15) -0.1955(12) 0.0405(13) -0.0821(16)
C30 0.191(2) 0.1473(13) 0.0625(7) -0.0449(7) -0.0128(10) 0.0729(12)
C31 0.0537(4) 0.0576(5) 0.0311(3) 0.0001(3) 0.0143(3) 0.0036(4)
C32 0.0551(4) 0.0533(4) 0.0320(3) -0.0068(3) 0.0118(3) -0.0022(4)
C33 0.0718(6) 0.0697(6) 0.0388(4) -0.0023(4) 0.0089(4) 0.0200(5)
C34 0.0636(6) 0.0848(7) 0.0417(4) -0.0053(5) 0.0102(4) -0.0003(6)
C35 0.0856(8) 0.1079(10) 0.0505(6) -0.0063(6) 0.0172(5) -0.0162(8)
C36 0.0721(8) 0.1243(12) 0.0647(7) -0.0161(8) 0.0085(6) -0.0136(8)
C37 0.0796(8) 0.1310(13) 0.0598(7) -0.0128(8) 0.0102(6) -0.0136(9)
C38 0.0733(7) 0.1166(11) 0.0419(5) -0.0008(6) 0.0029(5) -0.0067(8)
C39 0.0771(7) 0.0786(7) 0.0407(5) 0.0005(5) 0.0066(5) 0.0053(6)
C40 0.0844(7) 0.0712(6) 0.0395(4) 0.0090(4) 0.0058(5) 0.0021(6)
C41 0.0938(8) 0.1262(11) 0.0496(5) -0.0222(6) 0.0219(5) -0.0391(8)
C42 0.1535(14) 0.1073(11) 0.0543(6) 0.0023(7) 0.0365(7) -0.0265(11)
C43 0.1358(12) 0.196(2) 0.0834(9) -0.0227(12) 0.0490(8) -0.0779(12)
C44 0.0991(9) 0.1637(15) 0.0777(7) -0.0475(8) 0.0442(6) -0.0257(11)
C45 0.10676(17) 0.31311(17) 0.08703(17) -0.05952(18) 0.00423(17) -0.06677(18)
C46 0.1077(3) 0.3129(2) 0.0877(3) -0.0595(2) 0.0042(3) -0.0666(2)
C47 0.1070(3) 0.3137(3) 0.0870(2) -0.0596(2) 0.00444(19) -0.0666(3)
C48 0.1065(2) 0.3133(3) 0.0873(3) -0.0590(3) 0.0044(2) -0.0666(2)
C49 0.0773(6) 0.0523(5) 0.0449(4) 0.0050(4) 0.0122(4) -0.0031(5)
C50 0.1568(15) 0.0590(6) 0.0471(5) -0.0027(5) 0.0207(7) 0.0007(8)
C51 0.255(3) 0.0454(6) 0.0632(7) -0.0035(5) 0.0350(11) 0.0006(10)
C52 0.1595(15) 0.0654(7) 0.0536(6) 0.0078(5) 0.0309(7) 0.0004(9)
C53 0.1221(9) 0.0591(6) 0.0459(5) 0.0014(4) 0.0355(5) 0.0002(6)
C54 0.0825(6) 0.0571(5) 0.0374(4) 0.0016(4) 0.0179(4) 0.0022(5)
C55 0.0711(5) 0.0614(5) 0.0398(4) 0.0016(4) 0.0227(4) -0.0002(5)
C56 0.299(3) 0.0551(7) 0.0538(7) -0.0013(6) 0.0230(13) 0.0098(13)
C57 0.291(3) 0.1319(13) 0.0545(7) -0.0039(8) 0.0446(11) 0.0916(14)
C58 0.271(3) 0.0961(11) 0.0520(7) -0.0165(7) 0.0075(12) -0.0517(15)
C59 0.779(11) 0.0649(10) 0.0608(9) -0.0104(8) 0.066(3) 0.030(3)
C60 0.68247(17) 0.11790(17) 0.08473(18) 0.04655(17) 0.06970(17) -0.02907(18)
C61 0.6824(2) 0.1193(3) 0.0869(3) 0.0456(3) 0.0700(2) -0.0292(2)
C62 0.6826(3) 0.1174(2) 0.0851(3) 0.0468(2) 0.0693(3) -0.0288(2)
C63 0.6825(2) 0.1182(3) 0.0844(3) 0.0465(2) 0.0693(3) -0.0287(3)
C64 0.0703(6) 0.0564(5) 0.0364(4) -0.0013(4) 0.0083(4) -0.0039(5)
C65 0.0609(5) 0.0469(4) 0.0422(4) -0.0021(3) 0.0191(3) -0.0053(4)
C66 0.1241(11) 0.0592(6) 0.0385(5) -0.0035(4) 0.0068(6) 0.0008(7)
C67 0.0811(7) 0.0606(6) 0.0643(5) -0.0162(5) 0.0258(5) -0.0185(5)
C68 0.0766(7) 0.0922(8) 0.0829(7) -0.0254(7) 0.0270(6) -0.0219(7)
C69 0.0939(10) 0.1005(10) 0.0940(10) -0.0006(9) 0.0159(8) -0.0341(8)
C70 0.1051(10) 0.1000(10) 0.1168(12) -0.0070(9) 0.0366(9) -0.0436(8)
C71 0.1244(13) 0.0609(7) 0.0956(10) 0.0059(7) 0.0239(9) -0.0200(8)
C72 0.0954(8) 0.0544(5) 0.0690(6) -0.0127(5) 0.0292(5) -0.0169(6)
C73 0.0953(8) 0.0480(5) 0.0623(5) -0.0030(4) 0.0293(5) 0.0044(5)
C74 0.0761(8) 0.1256(14) 0.0908(10) 0.0011(10) 0.0205(7) -0.0190(9)
C75 0.0801(9) 0.1240(15) 0.1434(16) 0.0273(13) 0.0322(10) 0.0105(11)
C76 0.0885(12) 0.172(2) 0.168(2) 0.0476(18) 0.0131(14) -0.0243(14)
C77 0.1137(16) 0.165(2) 0.0947(13) 0.0124(14) -0.0072(12) -0.0116(16)
C78 0.50696(17) 0.10388(18) 0.48262(17) -0.02836(17) 0.40380(18) -0.09468(18)
C79 0.5067(2) 0.1039(3) 0.4825(3) -0.0285(3) 0.4039(2) -0.0946(2)
C80 0.5069(3) 0.1033(3) 0.4828(2) -0.0285(2) 0.4038(3) -0.0948(2)
C81 0.5078(3) 0.1048(3) 0.4830(2) -0.0289(2) 0.4029(2) -0.0940(3)
C82 0.0657(5) 0.0522(5) 0.0417(4) -0.0047(4) 0.0187(4) 0.0011(4)
C83 0.0795(6) 0.0553(5) 0.0488(4) -0.0007(4) 0.0257(4) 0.0029(5)
C84 0.0763(6) 0.0744(6) 0.0394(4) -0.0073(4) 0.0293(4) 0.0002(5)
C85 0.0725(6) 0.0601(5) 0.0490(4) -0.0058(4) 0.0268(4) 0.0088(5)
C86 0.0819(6) 0.0536(5) 0.0428(4) -0.0024(4) 0.0222(4) 0.0106(5)
C87 0.0769(6) 0.0531(5) 0.0411(4) -0.0053(4) 0.0215(4) -0.0003(5)
C88 0.0763(6) 0.0540(5) 0.0407(4) 0.0031(4) 0.0194(4) 0.0071(5)
C89 0.1030(8) 0.0742(7) 0.0609(5) 0.0120(5) 0.0424(5) 0.0156(6)
C90 0.1075(8) 0.0684(7) 0.0752(6) 0.0125(5) 0.0430(5) -0.0044(7)
C91 0.1096(10) 0.0991(9) 0.0559(6) 0.0251(6) 0.0296(6) 0.0169(8)
C92 0.1641(12) 0.0966(9) 0.0668(6) 0.0271(6) 0.0629(6) 0.0371(9)
C93 0.1092(8) 0.0678(7) 0.0812(6) 0.0003(5) 0.0517(5) 0.0226(6)
C94 0.1229(11) 0.1125(12) 0.1052(10) -0.0253(9) 0.0500(8) 0.0189(10)
C95 0.1663(13) 0.1409(12) 0.1202(13) 0.0455(10) 0.0620(10) 0.0961(9)
C96 0.0841(11) 0.1052(14) 0.177(2) -0.0056(15) 0.0268(13) 0.0073(11)
C97 0.0801(6) 0.0471(5) 0.0553(4) 0.0011(4) 0.0359(4) 0.0013(5)
C98 0.0535(4) 0.0507(4) 0.0450(4) 0.0017(4) 0.0218(3) 0.0071(4)
C99 0.1076(8) 0.0636(6) 0.0566(5) 0.0091(5) 0.0418(5) 0.0130(6)
N5 0.5412(3) 0.4745(3) 0.4954(3) 0.3065(3) -0.2983(3) -0.1749(3)
C110 0.5412(4) 0.4743(5) 0.4946(5) 0.3077(4) -0.2984(4) -0.1744(4)
C111 0.5417(7) 0.4744(9) 0.4936(10) 0.3093(7) -0.2982(7) -0.1733(6)
C112 0.5418(5) 0.4740(4) 0.4957(4) 0.3065(4) -0.2978(5) -0.1750(5)
C113 0.5425(12) 0.4733(5) 0.4958(12) 0.3097(8) -0.2973(12) -0.1767(10)
C114 0.5417(4) 0.4760(5) 0.4970(4) 0.3044(4) -0.2971(3) -0.1757(5)
C115 0.5432(10) 0.4792(9) 0.5005(7) 0.3013(6) -0.2919(6) -0.1788(7)
O16 0.1587(15) 0.1503(14) 0.1027(9) -0.0210(9) 0.0288(10) 0.0232(12)
C100 0.277(3) 0.1368(18) 0.1733(15) -0.0550(13) 0.1366(14) -0.010(2)
C101 0.178(2) 0.1126(14) 0.0798(10) -0.0189(10) 0.0165(13) -0.0114(16)
C102 0.2717(3) 0.1635(3) 0.2538(7) 0.0210(3) 0.1762(4) 0.0704(2)
C103 0.2743(3) 0.1649(3) 0.2559(7) 0.0226(3) 0.1771(4) 0.0727(2)
C104 0.2779(2) 0.1702(3) 0.2595(7) 0.0287(3) 0.1748(5) 0.0704(3)
C105 0.2810(3) 0.1726(3) 0.2621(7) 0.0295(3) 0.1681(4) 0.0644(2)
C106 0.2797(3) 0.1721(3) 0.2614(7) 0.0294(3) 0.1643(4) 0.0604(3)
C107 0.2754(2) 0.1680(3) 0.2575(7) 0.0244(3) 0.1690(5) 0.0635(3)
N4 0.0967(9) 0.1247(11) 0.0966(8) -0.0317(8) 0.0319(7) 0.0077(9)
C108 0.1066(10) 0.1156(12) 0.0774(8) -0.0105(9) 0.0330(7) -0.0148(11)
C109 0.0803(9) 0.0938(10) 0.0784(8) -0.0037(8) 0.0139(7) -0.0062(8)

loop_
_atom_type_symbol
_atom_type_description
_atom_type_scat_dispersion_real
_atom_type_scat_dispersion_imag
_atom_type_scat_source
C C 0.0181 0.0091 'International Tables Vol C Tables 4.2.6.8 and 6.1.1.4'
H H 0.0000 0.0000 'International Tables Vol C Tables 4.2.6.8 and 6.1.1.4'
Mg Mg 0.1719 0.1771 'International Tables Vol C Tables 4.2.6.8 and 6.1.1.4'
N N 0.0311 0.0180 'International Tables Vol C Tables 4.2.6.8 and 6.1.1.4'
O O 0.0492 0.0322 'International Tables Vol C Tables 4.2.6.8 and 6.1.1.4'

loop_
_geom_angle_atom_site_label_1
_geom_angle_atom_site_label_2
_geom_angle_atom_site_label_3
_geom_angle
O8 Mg1 Mg4 64.32(2)
O8 Mg1 O11 90.71(3)
O8 Mg1 N3 168.23(4)
O9 Mg1 Mg4 143.85(3)
O9 Mg1 O8 95.58(4)
O9 Mg1 O10 126.73(4)
O9 Mg1 O11 129.39(4)
O9 Mg1 N3 88.92(4)
O10 Mg1 Mg4 86.35(2)
O10 Mg1 O8 94.34(4)
O10 Mg1 O11 102.61(3)
O10 Mg1 N3 91.64(4)
O11 Mg1 Mg4 32.07(2)
O11 Mg1 N3 78.07(3)
N3 Mg1 Mg4 106.04(2)
O1 Mg2 Mg4 139.21(3)
O1 Mg2 O3 123.97(3)
O1 Mg2 O12 93.52(4)
O1 Mg2 N1 87.85(4)
O2 Mg2 Mg4 87.10(3)
O2 Mg2 O1 131.45(4)
O2 Mg2 O3 103.28(3)
O2 Mg2 O12 95.62(4)
O2 Mg2 N1 92.15(4)
O3 Mg2 Mg4 32.03(2)
O3 Mg2 N1 77.78(3)
O12 Mg2 Mg4 65.90(2)
O12 Mg2 O3 91.89(3)
O12 Mg2 N1 168.29(3)
N1 Mg2 Mg4 105.89(2)
O4 Mg3 Mg4 65.27(2)
O4 Mg3 O7 90.46(3)
O4 Mg3 N2 167.62(4)
O5 Mg3 Mg4 139.64(3)
O5 Mg3 O4 94.83(4)
O5 Mg3 O6 129.05(4)
O5 Mg3 O7 124.55(4)
O5 Mg3 N2 89.05(4)
O6 Mg3 Mg4 89.12(3)
O6 Mg3 O4 95.31(3)
O6 Mg3 O7 105.15(4)
O6 Mg3 N2 91.33(3)
O7 Mg3 Mg4 31.022(18)
O7 Mg3 N2 77.69(3)
N2 Mg3 Mg4 104.49(3)
Mg2 Mg4 Mg1 102.972(11)
Mg2 Mg4 Mg3 104.169(12)
Mg3 Mg4 Mg1 103.912(11)
O3 Mg4 Mg1 114.37(2)
O3 Mg4 Mg2 31.476(19)
O3 Mg4 Mg3 72.96(2)
O3 Mg4 O11 89.65(3)
O7 Mg4 Mg1 73.51(2)
O7 Mg4 Mg2 116.89(3)
O7 Mg4 Mg3 31.00(2)
O7 Mg4 O3 91.03(3)
O7 Mg4 O11 91.61(3)
O7 Mg4 O15 86.73(3)
O11 Mg4 Mg1 30.975(19)
O11 Mg4 Mg2 72.35(2)
O11 Mg4 Mg3 115.76(2)
O13 Mg4 Mg1 111.58(3)
O13 Mg4 Mg2 64.73(2)
O13 Mg4 Mg3 144.30(3)
O13 Mg4 O3 88.69(3)
O13 Mg4 O7 174.49(4)
O13 Mg4 O11 93.90(3)
O13 Mg4 O14 87.54(3)
O13 Mg4 O15 87.80(4)
O14 Mg4 Mg1 64.89(2)
O14 Mg4 Mg2 144.01(2)
O14 Mg4 Mg3 111.57(2)
O14 Mg4 O3 175.47(3)
O14 Mg4 O7 92.96(3)
O14 Mg4 O11 88.10(3)
O14 Mg4 O15 87.87(4)
O15 Mg4 Mg1 144.71(3)
O15 Mg4 Mg2 112.07(3)
O15 Mg4 Mg3 64.19(3)
O15 Mg4 O3 94.49(3)
O15 Mg4 O11 175.56(4)
C1 O1 Mg2 129.21(8)
C18 O2 Mg2 124.59(7)
Mg2 O3 Mg4 116.49(3)
C32 O3 Mg2 116.62(6)
C32 O3 Mg4 125.51(6)
C32 O4 Mg3 142.20(7)
C34 O5 Mg3 130.07(8)
C49 O6 Mg3 122.27(7)
Mg3 O7 Mg4 117.98(3)
C65 O7 Mg3 116.27(6)
C65 O7 Mg4 124.76(7)
C65 O8 Mg1 143.38(7)
C67 O9 Mg1 124.88(7)
C82 O10 Mg1 124.31(7)
Mg1 O11 Mg4 116.95(3)
C98 O11 Mg1 117.03(6)
C98 O11 Mg4 124.10(6)
C98 O12 Mg2 140.45(7)
Mg4 O13 H13A 131.6
Mg4 O13 H13B 119.7
H13A O13 H13B 107.6
Mg4 O14 H14A 131.4
Mg4 O14 H14B 116.1
H14A O14 H14B 107.7
Mg4 O15 H15A 132.0
Mg4 O15 H15B 120.2
H15A O15 H15B 107.7
C7 N1 Mg2 110.56(6)
C16 N1 Mg2 107.93(6)
C16 N1 C7 109.99(7)
C31 N1 Mg2 103.98(6)
C31 N1 C7 112.98(8)
C31 N1 C16 111.14(8)
C40 N2 Mg3 109.26(7)
C55 N2 Mg3 108.01(6)
C55 N2 C40 110.71(9)
C55 N2 C64 112.14(9)
C64 N2 Mg3 104.11(6)
C64 N2 C40 112.28(9)
C73 N3 Mg1 110.91(7)
C88 N3 Mg1 108.27(7)
C88 N3 C73 110.06(10)
C97 N3 Mg1 105.33(7)
C97 N3 C73 111.71(10)
C97 N3 C88 110.42(8)
O1 C1 C2 122.02(11)
O1 C1 C6 119.83(10)
C6 C1 C2 118.13(12)
C1 C2 C8 120.47(14)
C3 C2 C1 118.38(13)
C3 C2 C8 120.94(14)
C2 C3 H3 118.0
C4 C3 C2 124.05(14)
C4 C3 H3 118.0
C3 C4 C12 119.51(13)
C5 C4 C3 117.22(13)
C5 C4 C12 123.10(13)
C4 C5 H5 119.4
C4 C5 C6 121.17(11)
C6 C5 H5 119.4
C1 C6 C5 120.83(11)
C1 C6 C7 120.45(10)
C5 C6 C7 118.67(10)
N1 C7 C6 112.71(8)
N1 C7 H7A 109.0
N1 C7 H7B 109.0
C6 C7 H7A 109.0
C6 C7 H7B 109.0
H7A C7 H7B 107.8
C9 C8 C2 112.43(17)
C9 C8 C10 103.31(18)
C10 C8 C2 111.89(18)
C11 C8 C2 110.52(16)
C11 C8 C9 109.2(2)
C11 C8 C10 109.22(19)
C8 C9 H9A 109.5
C8 C9 H9B 109.5
C8 C9 H9C 109.5
H9A C9 H9B 109.5
H9A C9 H9C 109.5
H9B C9 H9C 109.5
C8 C10 H10A 109.5
C8 C10 H10B 109.5
C8 C10 H10C 109.5
H10A C10 H10B 109.5
H10A C10 H10C 109.5
H10B C10 H10C 109.5
C8 C11 H11A 109.5
C8 C11 H11B 109.5
C8 C11 H11C 109.5
H11A C11 H11B 109.5
H11A C11 H11C 109.5
H11B C11 H11C 109.5
C4 C12 C14 112.58(12)
C13 C12 C4 110.87(14)
C13 C12 C14 106.93(19)
C13 C12 C15 114.40(19)
C15 C12 C4 109.39(14)
C15 C12 C14 102.44(15)
C12 C13 H13C 109.5
C12 C13 H13D 109.5
C12 C13 H13E 109.5
H13C C13 H13D 109.5
H13C C13 H13E 109.5
H13D C13 H13E 109.5
C12 C14 H14C 109.5
C12 C14 H14D 109.5
C12 C14 H14E 109.5
H14C C14 H14D 109.5
H14C C14 H14E 109.5
H14D C14 H14E 109.5
C12 C15 H15C 109.5
C12 C15 H15D 109.5
C12 C15 H15E 109.5
H15C C15 H15D 109.5
H15C C15 H15E 109.5
H15D C15 H15E 109.5
N1 C16 H16A 108.8
N1 C16 H16B 108.8
N1 C16 C17 113.77(8)
H16A C16 H16B 107.7
C17 C16 H16A 108.8
C17 C16 H16B 108.8
C18 C17 C16 119.56(9)
C18 C17 C22 121.81(9)
C22 C17 C16 118.54(10)
O2 C18 C17 120.86(9)
O2 C18 C19 119.94(11)
C17 C18 C19 119.17(10)
C18 C19 C23 122.05(11)
C20 C19 C18 116.80(12)
C20 C19 C23 121.14(11)
C19 C20 H20 117.7
C21 C20 C19 124.69(10)
C21 C20 H20 117.7
C20 C21 C27 120.98(10)
C22 C21 C20 116.56(10)
C22 C21 C27 122.46(11)
C17 C22 H22 119.5
C21 C22 C17 120.93(11)
C21 C22 H22 119.5
C19 C23 C25 112.47(14)
C19 C23 C26 108.27(17)
C24 C23 C19 112.56(16)
C24 C23 C25 113.25(19)
C24 C23 C26 107.5(2)
C25 C23 C26 102.01(14)
C23 C24 H24A 109.5
C23 C24 H24B 109.5
C23 C24 H24C 109.5
H24A C24 H24B 109.5
H24A C24 H24C 109.5
H24B C24 H24C 109.5
C23 C25 H25A 109.5
C23 C25 H25B 109.5
C23 C25 H25C 109.5
H25A C25 H25B 109.5
H25A C25 H25C 109.5
H25B C25 H25C 109.5
C23 C26 H26A 109.5
C23 C26 H26B 109.5
C23 C26 H26C 109.5
H26A C26 H26B 109.5
H26A C26 H26C 109.5
H26B C26 H26C 109.5
C21 C27 C28 107.53(13)
C29 C27 C21 109.99(15)
C29 C27 C28 110.1(2)
C29 C27 C30 109.26(18)
C30 C27 C21 112.63(11)
C30 C27 C28 107.24(18)
C27 C28 H28A 109.5
C27 C28 H28B 109.5
C27 C28 H28C 109.5
H28A C28 H28B 109.5
H28A C28 H28C 109.5
H28B C28 H28C 109.5
C27 C29 H29A 109.5
C27 C29 H29B 109.5
C27 C29 H29C 109.5
H29A C29 H29B 109.5
H29A C29 H29C 109.5
H29B C29 H29C 109.5
C27 C30 H30A 109.5
C27 C30 H30B 109.5
C27 C30 H30C 109.5
H30A C30 H30B 109.5
H30A C30 H30C 109.5
H30B C30 H30C 109.5
N1 C31 H31 105.6
N1 C31 C32 109.58(8)
N1 C31 C33 117.69(8)
C32 C31 H31 105.6
C33 C31 H31 105.6
C33 C31 C32 111.89(9)
O3 C32 C31 116.10(8)
O4 C32 O3 124.38(9)
O4 C32 C31 119.45(9)
C31 C33 H33A 109.5
C31 C33 H33B 109.5
C31 C33 H33C 109.5
H33A C33 H33B 109.5
H33A C33 H33C 109.5
H33B C33 H33C 109.5
O5 C34 C35 121.76(11)
O5 C34 C39 119.53(12)
C39 C34 C35 118.67(11)
C34 C35 C41 120.13(13)
C36 C35 C34 118.06(14)
C36 C35 C41 121.79(16)
C35 C36 H36 118.3
C35 C36 C37 123.40(17)
C37 C36 H36 118.3
C36 C37 C45 119.40(19)
C38 C37 C36 116.60(15)
C38 C37 C45 123.99(17)
C37 C38 H38 118.4
C37 C38 C39 123.16(13)
C39 C38 H38 118.4
C34 C39 C40 119.82(11)
C38 C39 C34 120.08(14)
C38 C39 C40 120.09(12)
N2 C40 C39 113.07(10)
N2 C40 H40A 109.0
N2 C40 H40B 109.0
C39 C40 H40A 109.0
C39 C40 H40B 109.0
H40A C40 H40B 107.8
C35 C41 C42 110.04(15)
C35 C41 C43 112.33(13)
C35 C41 C44 109.95(15)
C42 C41 C43 106.87(17)
C42 C41 C44 109.78(13)
C44 C41 C43 107.77(17)
C41 C42 H42A 109.5
C41 C42 H42B 109.5
C41 C42 H42C 109.5
H42A C42 H42B 109.5
H42A C42 H42C 109.5
H42B C42 H42C 109.5
C41 C43 H43A 109.5
C41 C43 H43B 109.5
C41 C43 H43C 109.5
H43A C43 H43B 109.5
H43A C43 H43C 109.5
H43B C43 H43C 109.5
C41 C44 H44A 109.5
C41 C44 H44B 109.5
C41 C44 H44C 109.5
H44A C44 H44B 109.5
H44A C44 H44C 109.5
H44B C44 H44C 109.5
C37 C45 C46 109.2(2)
C37 C45 C48 111.0(3)
C47 C45 C37 117.2(3)
C47 C45 C46 102.3(3)
C47 C45 C48 114.6(2)
C48 C45 C46 100.5(3)
C45 C46 H46A 109.5
C45 C46 H46B 109.5
C45 C46 H46C 109.5
H46A C46 H46B 109.5
H46A C46 H46C 109.5
H46B C46 H46C 109.5
C45 C47 H47A 109.5
C45 C47 H47B 109.5
C45 C47 H47C 109.5
H47A C47 H47B 109.5
H47A C47 H47C 109.5
H47B C47 H47C 109.5
C45 C48 H48A 109.5
C45 C48 H48B 109.5
C45 C48 H48C 109.5
H48A C48 H48B 109.5
H48A C48 H48C 109.5
H48B C48 H48C 109.5
O6 C49 C50 121.99(10)
O6 C49 C54 118.91(10)
C50 C49 C54 119.09(11)
C49 C50 C51 118.04(12)
C49 C50 C56 120.43(12)
C51 C50 C56 121.53(13)
C50 C51 H51 117.6
C50 C51 C52 124.71(14)
C52 C51 H51 117.6
C51 C52 C60 123.98(16)
C53 C52 C51 115.49(13)
C53 C52 C60 118.87(16)
C52 C53 H53 118.8
C52 C53 C54 122.41(12)
C54 C53 H53 118.8
C49 C54 C55 120.47(10)
C53 C54 C49 120.17(11)
C53 C54 C55 119.33(9)
N2 C55 C54 112.24(10)
N2 C55 H55A 109.2
N2 C55 H55B 109.2
C54 C55 H55A 109.2
C54 C55 H55B 109.2
H55A C55 H55B 107.9
C57 C56 C50 109.39(19)
C58 C56 C50 109.7(2)
C58 C56 C57 110.46(18)
C58 C56 C59 107.6(3)
C59 C56 C50 110.37(15)
C59 C56 C57 109.4(3)
C56 C57 H57A 109.5
C56 C57 H57B 109.5
C56 C57 H57C 109.5
H57A C57 H57B 109.5
H57A C57 H57C 109.5
H57B C57 H57C 109.5
C56 C58 H58A 109.5
C56 C58 H58B 109.5
C56 C58 H58C 109.5
H58A C58 H58B 109.5
H58A C58 H58C 109.5
H58B C58 H58C 109.5
C56 C59 H59A 110.6
C56 C59 H59B 109.3
C56 C59 H59C 108.4
H59A C59 H59B 109.5
H59A C59 H59C 109.5
H59B C59 H59C 109.5
C52 C60 C61 114.9(3)
C52 C60 C63 107.5(2)
C62 C60 C52 110.8(2)
C62 C60 C61 110.5(3)
C62 C60 C63 115.4(3)
C63 C60 C61 97.3(2)
C60 C61 H61A 109.5
C60 C61 H61B 109.5
C60 C61 H61C 109.5
H61A C61 H61B 109.5
H61A C61 H61C 109.5
H61B C61 H61C 109.5
C60 C62 H62A 109.5
C60 C62 H62B 109.5
C60 C62 H62C 109.5
H62A C62 H62B 109.5
H62A C62 H62C 109.5
H62B C62 H62C 109.5
C60 C63 H63A 109.5
C60 C63 H63B 109.5
C60 C63 H63C 109.5
H63A C63 H63B 109.5
H63A C63 H63C 109.5
H63B C63 H63C 109.5
N2 C64 H64 105.6
N2 C64 C65 110.12(8)
N2 C64 C66 116.38(9)
C65 C64 H64 105.6
C66 C64 H64 105.6
C66 C64 C65 112.49(11)
O7 C65 C64 117.12(9)
O8 C65 O7 123.87(9)
O8 C65 C64 118.96(9)
C64 C66 H66A 109.5
C64 C66 H66B 109.5
C64 C66 H66C 109.5
H66A C66 H66B 109.5
H66A C66 H66C 109.5
H66B C66 H66C 109.5
O9 C67 C68 122.31(12)
O9 C67 C72 117.80(13)
C72 C67 C68 119.89(14)
C67 C68 C74 121.81(16)
C69 C68 C67 117.36(15)
C69 C68 C74 120.80(16)
C68 C69 H69 117.5
C70 C69 C68 124.93(19)
C70 C69 H69 117.5
C69 C70 C71 117.38(19)
C69 C70 C78 128.1(2)
C71 C70 C78 113.9(2)
C70 C71 H71 119.7
C72 C71 C70 120.58(17)
C72 C71 H71 119.7
C67 C72 C73 121.13(12)
C71 C72 C67 119.78(15)
C71 C72 C73 119.09(13)
N3 C73 C72 111.32(11)
N3 C73 H73A 109.4
N3 C73 H73B 109.4
C72 C73 H73A 109.4
C72 C73 H73B 109.4
H73A C73 H73B 108.0
C68 C74 C76 115.3(2)
C68 C74 C77 111.4(2)
C75 C74 C68 111.47(16)
C75 C74 C76 101.4(2)
C75 C74 C77 108.0(2)
C77 C74 C76 108.6(2)
C74 C75 H75A 109.5
C74 C75 H75B 109.5
C74 C75 H75C 109.5
H75A C75 H75B 109.5
H75A C75 H75C 109.5
H75B C75 H75C 109.5
C74 C76 H76A 109.5
C74 C76 H76B 109.5
C74 C76 H76C 109.5
H76A C76 H76B 109.5
H76A C76 H76C 109.5
H76B C76 H76C 109.5
C74 C77 H77A 109.5
C74 C77 H77B 109.5
C74 C77 H77C 109.5
H77A C77 H77B 109.5
H77A C77 H77C 109.5
H77B C77 H77C 109.5
C70 C78 C79 107.4(2)
C70 C78 C81 117.4(2)
C79 C78 C81 101.1(3)
C80 C78 C70 107.7(3)
C80 C78 C79 111.6(3)
C80 C78 C81 111.5(2)
C78 C79 H79A 109.5
C78 C79 H79B 109.5
C78 C79 H79C 109.5
H79A C79 H79B 109.5
H79A C79 H79C 109.5
H79B C79 H79C 109.5
C78 C80 H80A 109.5
C78 C80 H80B 109.5
C78 C80 H80C 109.5
H80A C80 H80B 109.5
H80A C80 H80C 109.5
H80B C80 H80C 109.5
C78 C81 H81A 109.5
C78 C81 H81B 109.5
C78 C81 H81C 109.5
H81A C81 H81B 109.5
H81A C81 H81C 109.5
H81B C81 H81C 109.5
O10 C82 C83 122.34(10)
O10 C82 C87 117.67(10)
C87 C82 C83 119.93(11)
C82 C83 C89 121.10(11)
C84 C83 C82 117.42(10)
C84 C83 C89 121.29(12)
C83 C84 H84 117.4
C85 C84 C83 125.29(11)
C85 C84 H84 117.4
C84 C85 C86 115.86(11)
C84 C85 C93 121.09(12)
C86 C85 C93 122.99(11)
C85 C86 H86 119.0
C87 C86 C85 121.90(10)
C87 C86 H86 119.0
C82 C87 C88 120.91(10)
C86 C87 C82 119.46(11)
C86 C87 C88 119.37(9)
N3 C88 C87 114.36(8)
N3 C88 H88A 108.7
N3 C88 H88B 108.7
C87 C88 H88A 108.7
C87 C88 H88B 108.7
H88A C88 H88B 107.6
C83 C89 C90 110.14(10)
C83 C89 C91 109.97(13)
C83 C89 C92 112.87(13)
C90 C89 C91 109.74(13)
C90 C89 C92 106.75(14)
C92 C89 C91 107.28(12)
C89 C90 H90A 109.5
C89 C90 H90B 109.5
C89 C90 H90C 109.5
H90A C90 H90B 109.5
H90A C90 H90C 109.5
H90B C90 H90C 109.5
C89 C91 H91A 109.5
C89 C91 H91B 109.5
C89 C91 H91C 109.5
H91A C91 H91B 109.5
H91A C91 H91C 109.5
H91B C91 H91C 109.5
C89 C92 H92A 109.5
C89 C92 H92B 109.5
C89 C92 H92C 109.5
H92A C92 H92B 109.5
H92A C92 H92C 109.5
H92B C92 H92C 109.5
C85 C93 C94 107.06(13)
C95 C93 C85 113.43(15)
C95 C93 C94 100.27(15)
C96 C93 C85 112.10(15)
C96 C93 C94 105.11(18)
C96 C93 C95 117.23(18)
C93 C94 H94A 109.5
C93 C94 H94B 109.5
C93 C94 H94C 109.5
H94A C94 H94B 109.5
H94A C94 H94C 109.5
H94B C94 H94C 109.5
C93 C95 H95A 109.5
C93 C95 H95B 109.5
C93 C95 H95C 109.5
H95A C95 H95B 109.5
H95A C95 H95C 109.5
H95B C95 H95C 109.5
C93 C96 H96A 109.5
C93 C96 H96B 109.5
C93 C96 H96C 109.5
H96A C96 H96B 109.5
H96A C96 H96C 109.5
H96B C96 H96C 109.5
N3 C97 H97 105.9
N3 C97 C98 108.90(9)
N3 C97 C99 116.73(10)
C98 C97 H97 105.9
C99 C97 H97 105.9
C99 C97 C98 112.76(9)
O11 C98 C97 116.93(8)
O12 C98 O11 125.03(10)
O12 C98 C97 117.83(9)
C97 C99 H99A 109.5
C97 C99 H99B 109.5
C97 C99 H99C 109.5
H99A C99 H99B 109.5
H99A C99 H99C 109.5
H99B C99 H99C 109.5
C110 N5 H5A 110.8
C110 N5 C112 117.4(5)
C112 N5 H5A 110.8
C114 N5 H5A 110.8
C114 N5 C110 98.8(4)
C114 N5 C112 107.7(5)
N5 C110 H11D 110.2
N5 C110 H11E 110.2
H11D C110 H11E 108.5
C111 C110 N5 107.5(4)
C111 C110 H11D 110.2
C111 C110 H11E 110.2
C110 C111 H11F 109.5
C110 C111 H11G 109.5
C110 C111 H11H 109.5
H11F C111 H11G 109.5
H11F C111 H11H 109.5
H11G C111 H11H 109.5
N5 C112 H11I 102.2
N5 C112 H11J 102.2
N5 C112 C113 139.3(5)
H11I C112 H11J 104.8
C113 C112 H11I 102.2
C113 C112 H11J 102.2
C112 C113 H11K 109.5
C112 C113 H11L 109.5
C112 C113 H11M 109.5
H11K C113 H11L 109.5
H11K C113 H11M 109.5
H11L C113 H11M 109.5
N5 C114 H11N 103.4
N5 C114 H11O 103.4
H11N C114 H11O 105.3
C115 C114 N5 134.9(5)
C115 C114 H11N 103.5
C115 C114 H11O 103.4
C114 C115 H11P 109.5
C114 C115 H11Q 109.5
C114 C115 H11R 109.5
H11P C115 H11Q 109.5
H11P C115 H11R 109.5
H11Q C115 H11R 109.5
C101 O16 H16 109.5
H10D C100 H10E 109.5
H10D C100 H10F 109.5
H10E C100 H10F 109.5
C101 C100 H10D 109.5
C101 C100 H10E 109.5
C101 C100 H10F 109.5
O16 C101 H101 109.8
O16 C101 C102 108.9(2)
C100 C101 O16 103.4(2)
C100 C101 H101 109.8
C100 C101 C102 114.7(2)
C102 C101 H101 109.8
C103 C102 C101 115.03(17)
C103 C102 C107 120.0
C107 C102 C101 124.93(17)
C102 C103 H103 120.0
C102 C103 C104 120.0
C104 C103 H103 120.0
C103 C104 H104 120.0
C105 C104 C103 120.0
C105 C104 H104 120.0
C104 C105 H105 120.0
C106 C105 C104 120.0
C106 C105 H105 120.0
C105 C106 H106 120.0
C105 C106 C107 120.0
C107 C106 H106 120.0
C102 C107 H107 120.0
C106 C107 C102 120.0
C106 C107 H107 120.0
H10G C108 H10H 109.5
H10G C108 H10I 109.5
H10H C108 H10I 109.5
C109 C108 H10G 109.5
C109 C108 H10H 109.5
C109 C108 H10I 109.5
N4 C109 C108 177.1(2)

loop_
_geom_bond_atom_site_label_1
_geom_bond_atom_site_label_2
_geom_bond_distance
Mg1 Mg4 3.5831(5)
Mg1 O8 2.0203(8)
Mg1 O9 1.9490(9)
Mg1 O10 1.9505(9)
Mg1 O11 2.0688(7)
Mg1 N3 2.2038(9)
Mg2 Mg4 3.5609(5)
Mg2 O1 1.9454(10)
Mg2 O2 1.9436(8)
Mg2 O3 2.0775(7)
Mg2 O12 2.0074(8)
Mg2 N1 2.1994(9)
Mg3 Mg4 3.5733(5)
Mg3 O4 2.0158(7)
Mg3 O5 1.9099(9)
Mg3 O6 1.9539(9)
Mg3 O7 2.0840(8)
Mg3 N2 2.2204(8)
Mg4 O3 2.1102(8)
Mg4 O7 2.0852(7)
Mg4 O11 2.1344(8)
Mg4 O13 2.0493(7)
Mg4 O14 2.0656(9)
Mg4 O15 2.1078(9)
O1 C1 1.3164(15)
O2 C18 1.3358(13)
O3 C32 1.2828(13)
O4 C32 1.2121(11)
O5 C34 1.3282(14)
O6 C49 1.3295(13)
O7 C65 1.2965(11)
O8 C65 1.2146(13)
O9 C67 1.3316(17)
O10 C82 1.3329(14)
O11 C98 1.2863(12)
O12 C98 1.2146(12)
O13 H13A 0.8508
O13 H13B 0.8497
O14 H14A 0.8490
O14 H14B 0.8508
O15 H15A 0.8504
O15 H15B 0.8496
N1 C7 1.4958(13)
N1 C16 1.4958(13)
N1 C31 1.4713(11)
N2 C40 1.5012(16)
N2 C55 1.4762(16)
N2 C64 1.4871(15)
N3 C73 1.4970(15)
N3 C88 1.4830(16)
N3 C97 1.4800(15)
C1 C2 1.4207(19)
C1 C6 1.3958(17)
C2 C3 1.383(2)
C2 C8 1.564(2)
C3 H3 0.9300
C3 C4 1.381(2)
C4 C5 1.3763(18)
C4 C12 1.541(2)
C5 H5 0.9300
C5 C6 1.4048(17)
C6 C7 1.5010(16)
C7 H7A 0.9700
C7 H7B 0.9700
C8 C9 1.466(3)
C8 C10 1.553(3)
C8 C11 1.454(3)
C9 H9A 0.9600
C9 H9B 0.9600
C9 H9C 0.9600
C10 H10A 0.9600
C10 H10B 0.9600
C10 H10C 0.9600
C11 H11A 0.9600
C11 H11B 0.9600
C11 H11C 0.9600
C12 C13 1.485(3)
C12 C14 1.542(3)
C12 C15 1.537(3)
C13 H13C 0.9600
C13 H13D 0.9600
C13 H13E 0.9600
C14 H14C 0.9600
C14 H14D 0.9600
C14 H14E 0.9600
C15 H15C 0.9600
C15 H15D 0.9600
C15 H15E 0.9600
C16 H16A 0.9700
C16 H16B 0.9700
C16 C17 1.5255(13)
C17 C18 1.3749(16)
C17 C22 1.4023(14)
C18 C19 1.4237(15)
C19 C20 1.4015(17)
C19 C23 1.530(2)
C20 H20 0.9300
C20 C21 1.3903(18)
C21 C22 1.3835(14)
C21 C27 1.5406(16)
C22 H22 0.9300
C23 C24 1.443(3)
C23 C25 1.542(2)
C23 C26 1.549(3)
C24 H24A 0.9600
C24 H24B 0.9600
C24 H24C 0.9600
C25 H25A 0.9600
C25 H25B 0.9600
C25 H25C 0.9600
C26 H26A 0.9600
C26 H26B 0.9600
C26 H26C 0.9600
C27 C28 1.548(3)
C27 C29 1.512(3)
C27 C30 1.534(3)
C28 H28A 0.9600
C28 H28B 0.9600
C28 H28C 0.9600
C29 H29A 0.9600
C29 H29B 0.9600
C29 H29C 0.9600
C30 H30A 0.9600
C30 H30B 0.9600
C30 H30C 0.9600
C31 H31 0.9800
C31 C32 1.5236(14)
C31 C33 1.5155(17)
C33 H33A 0.9600
C33 H33B 0.9600
C33 H33C 0.9600
C34 C35 1.418(2)
C34 C39 1.4181(17)
C35 C36 1.394(2)
C35 C41 1.528(2)
C36 H36 0.9300
C36 C37 1.406(2)
C37 C38 1.370(3)
C37 C45 1.521(3)
C38 H38 0.9300
C38 C39 1.3750(19)
C39 C40 1.508(2)
C40 H40A 0.9700
C40 H40B 0.9700
C41 C42 1.532(3)
C41 C43 1.546(3)
C41 C44 1.542(3)
C42 H42A 0.9600
C42 H42B 0.9600
C42 H42C 0.9600
C43 H43A 0.9600
C43 H43B 0.9600
C43 H43C 0.9600
C44 H44A 0.9600
C44 H44B 0.9600
C44 H44C 0.9600
C45 C46 1.590(6)
C45 C47 1.385(4)
C45 C48 1.525(4)
C46 H46A 0.9600
C46 H46B 0.9600
C46 H46C 0.9600
C47 H47A 0.9600
C47 H47B 0.9600
C47 H47C 0.9600
C48 H48A 0.9600
C48 H48B 0.9600
C48 H48C 0.9600
C49 C50 1.3952(19)
C49 C54 1.4095(15)
C50 C51 1.397(2)
C50 C56 1.572(2)
C51 H51 0.9300
C51 C52 1.401(2)
C52 C53 1.380(2)
C52 C60 1.531(3)
C53 H53 0.9300
C53 C54 1.4034(16)
C54 C55 1.5117(17)
C55 H55A 0.9700
C55 H55B 0.9700
C56 C57 1.542(5)
C56 C58 1.501(4)
C56 C59 1.532(3)
C57 H57A 0.9600
C57 H57B 0.9600
C57 H57C 0.9600
C58 H58A 0.9600
C58 H58B 0.9600
C58 H58C 0.9600
C59 H59A 0.9598
C59 H59B 0.9600
C59 H59C 0.9600
C60 C61 1.641(6)
C60 C62 1.443(4)
C60 C63 1.585(4)
C61 H61A 0.9600
C61 H61B 0.9600
C61 H61C 0.9600
C62 H62A 0.9600
C62 H62B 0.9600
C62 H62C 0.9600
C63 H63A 0.9600
C63 H63B 0.9600
C63 H63C 0.9600
C64 H64 0.9800
C64 C65 1.5223(14)
C64 C66 1.5155(17)
C66 H66A 0.9600
C66 H66B 0.9600
C66 H66C 0.9600
C67 C68 1.421(2)
C67 C72 1.4071(19)
C68 C69 1.386(3)
C68 C74 1.503(3)
C69 H69 0.9300
C69 C70 1.352(3)
C70 C71 1.430(3)
C70 C78 1.545(4)
C71 H71 0.9300
C71 C72 1.390(2)
C72 C73 1.512(2)
C73 H73A 0.9700
C73 H73B 0.9700
C74 C75 1.491(4)
C74 C76 1.561(3)
C74 C77 1.514(3)
C75 H75A 0.9600
C75 H75B 0.9600
C75 H75C 0.9600
C76 H76A 0.9600
C76 H76B 0.9600
C76 H76C 0.9600
C77 H77A 0.9600
C77 H77B 0.9600
C77 H77C 0.9600
C78 C79 1.610(4)
C78 C80 1.431(4)
C78 C81 1.637(4)
C79 H79A 0.9600
C79 H79B 0.9600
C79 H79C 0.9600
C80 H80A 0.9600
C80 H80B 0.9600
C80 H80C 0.9600
C81 H81A 0.9600
C81 H81B 0.9600
C81 H81C 0.9600
C82 C83 1.4099(17)
C82 C87 1.4080(15)
C83 C84 1.3863(18)
C83 C89 1.5134(18)
C84 H84 0.9300
C84 C85 1.3792(16)
C85 C86 1.4122(17)
C85 C93 1.523(2)
C86 H86 0.9300
C86 C87 1.3964(17)
C87 C88 1.5082(16)
C88 H88A 0.9700
C88 H88B 0.9700
C89 C90 1.528(2)
C89 C91 1.560(2)
C89 C92 1.535(2)
C90 H90A 0.9600
C90 H90B 0.9600
C90 H90C 0.9600
C91 H91A 0.9600
C91 H91B 0.9600
C91 H91C 0.9600
C92 H92A 0.9600
C92 H92B 0.9600
C92 H92C 0.9600
C93 C94 1.608(3)
C93 C95 1.489(3)
C93 C96 1.461(3)
C94 H94A 0.9600
C94 H94B 0.9600
C94 H94C 0.9600
C95 H95A 0.9600
C95 H95B 0.9600
C95 H95C 0.9600
C96 H96A 0.9600
C96 H96B 0.9600
C96 H96C 0.9600
C97 H97 0.9800
C97 C98 1.5332(15)
C97 C99 1.5234(16)
C99 H99A 0.9600
C99 H99B 0.9600
C99 H99C 0.9600
N5 H5A 0.9100
N5 C110 1.565(7)
N5 C112 1.587(7)
N5 C114 1.564(7)
C110 H11D 0.9700
C110 H11E 0.9700
C110 C111 1.528(9)
C111 H11F 0.9600
C111 H11G 0.9600
C111 H11H 0.9600
C112 H11I 0.9700
C112 H11J 0.9700
C112 C113 1.611(7)
C113 H11K 0.9600
C113 H11L 0.9600
C113 H11M 0.9600
C114 H11N 0.9700
C114 H11O 0.9700
C114 C115 1.537(8)
C115 H11P 0.9600
C115 H11Q 0.9600
C115 H11R 0.9600
O16 H16 0.8200
O16 C101 1.507(4)
C100 H10D 0.9600
C100 H10E 0.9600
C100 H10F 0.9600
C100 C101 1.493(4)
C101 H101 0.9800
C101 C102 1.524(3)
C102 C103 1.3900
C102 C107 1.3900
C103 H103 0.9300
C103 C104 1.3900
C104 H104 0.9300
C104 C105 1.3900
C105 H105 0.9300
C105 C106 1.3900
C106 H106 0.9300
C106 C107 1.3900
C107 H107 0.9300
N4 C109 1.130(3)
C108 H10G 0.9600
C108 H10H 0.9600
C108 H10I 0.9600
C108 C109 1.445(3)

loop_
_geom_torsion_atom_site_label_1
_geom_torsion_atom_site_label_2
_geom_torsion_atom_site_label_3
_geom_torsion_atom_site_label_4
_geom_torsion
Mg1 Mg4 O3 Mg2 74.46(3)
Mg1 Mg4 O3 C32 -119.42(7)
Mg1 Mg4 O7 Mg3 168.34(4)
Mg1 Mg4 O7 C65 -23.55(7)
Mg1 Mg4 O11 C98 163.76(10)
Mg1 O8 C65 O7 26.1(2)
Mg1 O8 C65 C64 -150.97(10)
Mg1 O9 C67 C68 125.74(12)
Mg1 O9 C67 C72 -54.12(16)
Mg1 O10 C82 C83 129.55(10)
Mg1 O10 C82 C87 -47.81(12)
Mg1 O11 C98 O12 -178.87(8)
Mg1 O11 C98 C97 -4.22(12)
Mg1 N3 C73 C72 -60.56(12)
Mg1 N3 C88 C87 -57.29(10)
Mg1 N3 C97 C98 -38.61(9)
Mg1 N3 C97 C99 -167.68(9)
Mg2 Mg4 O3 C32 166.12(9)
Mg2 Mg4 O7 Mg3 71.88(4)
Mg2 Mg4 O7 C65 -120.01(8)
Mg2 Mg4 O11 Mg1 171.01(4)
Mg2 Mg4 O11 C98 -25.24(7)
Mg2 O1 C1 C2 134.72(11)
Mg2 O1 C1 C6 -46.83(13)
Mg2 O2 C18 C17 -43.18(15)
Mg2 O2 C18 C19 134.64(10)
Mg2 O3 C32 O4 179.58(8)
Mg2 O3 C32 C31 -3.39(11)
Mg2 O12 C98 O11 28.28(18)
Mg2 O12 C98 C97 -146.33(9)
Mg2 N1 C7 C6 -63.71(9)
Mg2 N1 C16 C17 -58.95(9)
Mg2 N1 C31 C32 -41.60(9)
Mg2 N1 C31 C33 -170.91(8)
Mg3 Mg4 O3 Mg2 172.35(4)
Mg3 Mg4 O3 C32 -21.53(7)
Mg3 Mg4 O7 C65 168.11(10)
Mg3 Mg4 O11 Mg1 73.44(4)
Mg3 Mg4 O11 C98 -122.81(7)
Mg3 O4 C32 O3 28.38(18)
Mg3 O4 C32 C31 -148.56(9)
Mg3 O5 C34 C35 138.06(13)
Mg3 O5 C34 C39 -44.50(18)
Mg3 O6 C49 C50 127.54(13)
Mg3 O6 C49 C54 -51.19(15)
Mg3 O7 C65 O8 -174.69(9)
Mg3 O7 C65 C64 2.44(12)
Mg3 N2 C40 C39 -63.38(11)
Mg3 N2 C55 C54 -60.90(9)
Mg3 N2 C64 C65 -39.09(10)
Mg3 N2 C64 C66 -168.61(10)
Mg4 Mg1 O8 C65 -33.04(12)
Mg4 Mg1 O9 C67 -79.10(11)
Mg4 Mg1 O10 C82 144.56(7)
Mg4 Mg1 O11 C98 -164.93(9)
Mg4 Mg1 N3 C73 166.14(8)
Mg4 Mg1 N3 C88 -73.00(7)
Mg4 Mg1 N3 C97 45.12(7)
Mg4 Mg2 O1 C1 -86.43(10)
Mg4 Mg2 O2 C18 139.13(9)
Mg4 Mg2 O3 C32 -167.38(9)
Mg4 Mg2 O12 C98 -35.49(11)
Mg4 Mg2 N1 C7 168.49(5)
Mg4 Mg2 N1 C16 -71.17(5)
Mg4 Mg2 N1 C31 46.94(6)
Mg4 Mg3 O4 C32 -33.36(12)
Mg4 Mg3 O5 C34 -85.28(11)
Mg4 Mg3 O6 C49 141.89(9)
Mg4 Mg3 O7 C65 -169.12(10)
Mg4 Mg3 N2 C40 167.49(7)
Mg4 Mg3 N2 C55 -72.01(7)
Mg4 Mg3 N2 C64 47.36(7)
Mg4 O3 C32 O4 13.48(14)
Mg4 O3 C32 C31 -169.49(6)
Mg4 O7 C65 O8 17.02(15)
Mg4 O7 C65 C64 -165.85(7)
Mg4 O11 C98 O12 17.38(14)
Mg4 O11 C98 C97 -167.96(7)
O1 Mg2 Mg4 Mg1 -39.65(5)
O1 Mg2 Mg4 Mg3 68.57(5)
O1 Mg2 Mg4 O3 76.11(6)
O1 Mg2 Mg4 O7 38.25(5)
O1 Mg2 Mg4 O11 -44.38(5)
O1 Mg2 Mg4 O13 -147.62(5)
O1 Mg2 Mg4 O14 -104.56(6)
O1 Mg2 Mg4 O15 136.10(5)
O1 Mg2 O2 C18 -55.70(11)
O1 Mg2 O3 Mg4 -130.12(4)
O1 Mg2 O3 C32 62.50(8)
O1 Mg2 O12 C98 107.98(12)
O1 Mg2 N1 C7 27.49(6)
O1 Mg2 N1 C16 147.84(6)
O1 Mg2 N1 C31 -94.05(6)
O1 C1 C2 C3 175.06(12)
O1 C1 C2 C8 -10.08(19)
O1 C1 C6 C5 -176.96(9)
O1 C1 C6 C7 5.86(15)
O2 Mg2 Mg4 Mg1 123.27(3)
O2 Mg2 Mg4 Mg3 -128.51(3)
O2 Mg2 Mg4 O3 -120.97(5)
O2 Mg2 Mg4 O7 -158.84(4)
O2 Mg2 Mg4 O11 118.53(4)
O2 Mg2 Mg4 O13 15.30(4)
O2 Mg2 Mg4 O14 58.35(5)
O2 Mg2 Mg4 O15 -60.99(4)
O2 Mg2 O1 C1 116.62(9)
O2 Mg2 O3 Mg4 61.62(4)
O2 Mg2 O3 C32 -105.76(7)
O2 Mg2 O12 C98 -119.76(12)
O2 Mg2 N1 C7 -103.92(6)
O2 Mg2 N1 C16 16.43(6)
O2 Mg2 N1 C31 134.54(6)
O2 C18 C19 C20 -178.47(11)
O2 C18 C19 C23 1.0(2)
O3 Mg2 Mg4 Mg1 -115.76(4)
O3 Mg2 Mg4 Mg3 -7.54(4)
O3 Mg2 Mg4 O7 -37.87(4)
O3 Mg2 Mg4 O11 -120.50(4)
O3 Mg2 Mg4 O13 136.27(5)
O3 Mg2 Mg4 O14 179.32(6)
O3 Mg2 Mg4 O15 59.99(5)
O3 Mg2 O1 C1 -48.05(10)
O3 Mg2 O2 C18 111.28(9)
O3 Mg2 O12 C98 -16.22(12)
O3 Mg2 N1 C7 152.96(6)
O3 Mg2 N1 C16 -86.70(6)
O3 Mg2 N1 C31 31.41(6)
O3 Mg4 O7 Mg3 53.19(4)
O3 Mg4 O7 C65 -138.70(8)
O3 Mg4 O11 Mg1 144.27(4)
O3 Mg4 O11 C98 -51.98(8)
O4 Mg3 Mg4 Mg1 130.04(3)
O4 Mg3 Mg4 Mg2 22.52(3)
O4 Mg3 Mg4 O3 18.41(3)
O4 Mg3 Mg4 O7 141.56(5)
O4 Mg3 Mg4 O11 99.50(4)
O4 Mg3 Mg4 O13 -43.71(5)
O4 Mg3 Mg4 O14 -161.81(4)
O4 Mg3 Mg4 O15 -85.44(4)
O4 Mg3 O5 C34 -141.97(11)
O4 Mg3 O6 C49 -153.05(9)
O4 Mg3 O7 Mg4 -34.38(4)
O4 Mg3 O7 C65 156.50(7)
O4 Mg3 N2 C40 134.44(17)
O4 Mg3 N2 C55 -105.06(18)
O4 Mg3 N2 C64 14.3(2)
O5 Mg3 Mg4 Mg1 63.56(4)
O5 Mg3 Mg4 Mg2 -43.96(4)
O5 Mg3 Mg4 O3 -48.07(5)
O5 Mg3 Mg4 O7 75.08(6)
O5 Mg3 Mg4 O11 33.01(5)
O5 Mg3 Mg4 O13 -110.19(6)
O5 Mg3 Mg4 O14 131.71(5)
O5 Mg3 Mg4 O15 -151.92(5)
O5 Mg3 O4 C32 110.07(12)
O5 Mg3 O6 C49 -52.44(10)
O5 Mg3 O7 Mg4 -130.56(4)
O5 Mg3 O7 C65 60.32(8)
O5 Mg3 N2 C40 25.96(8)
O5 Mg3 N2 C55 146.46(7)
O5 Mg3 N2 C64 -94.17(7)
O5 C34 C35 C36 177.80(16)
O5 C34 C35 C41 -3.8(2)
O5 C34 C39 C38 -178.53(14)
O5 C34 C39 C40 1.6(2)
O6 Mg3 Mg4 Mg1 -133.71(3)
O6 Mg3 Mg4 Mg2 118.77(3)
O6 Mg3 Mg4 O3 114.66(3)
O6 Mg3 Mg4 O7 -122.19(5)
O6 Mg3 Mg4 O11 -164.25(3)
O6 Mg3 Mg4 O13 52.54(5)
O6 Mg3 Mg4 O14 -65.56(4)
O6 Mg3 Mg4 O15 10.82(4)
O6 Mg3 O4 C32 -119.93(12)
O6 Mg3 O5 C34 117.19(11)
O6 Mg3 O7 Mg4 61.24(5)
O6 Mg3 O7 C65 -107.88(7)
O6 Mg3 N2 C40 -103.08(8)
O6 Mg3 N2 C55 17.42(7)
O6 Mg3 N2 C64 136.79(7)
O6 C49 C50 C51 -178.00(17)
O6 C49 C50 C56 0.8(3)
O6 C49 C54 C53 177.70(13)
O6 C49 C54 C55 -0.26(19)
O7 Mg3 Mg4 Mg1 -11.52(4)
O7 Mg3 Mg4 Mg2 -119.04(4)
O7 Mg3 Mg4 O3 -123.15(5)
O7 Mg3 Mg4 O11 -42.06(5)
O7 Mg3 Mg4 O13 174.73(7)
O7 Mg3 Mg4 O14 56.63(5)
O7 Mg3 Mg4 O15 133.00(5)
O7 Mg3 O4 C32 -14.67(12)
O7 Mg3 O5 C34 -48.08(12)
O7 Mg3 O6 C49 115.02(9)
O7 Mg3 N2 C40 151.70(8)
O7 Mg3 N2 C55 -87.79(7)
O7 Mg3 N2 C64 31.58(7)
O7 Mg4 O3 Mg2 146.80(4)
O7 Mg4 O3 C32 -47.09(7)
O7 Mg4 O11 Mg1 53.24(4)
O7 Mg4 O11 C98 -143.00(8)
O8 Mg1 Mg4 Mg2 133.71(3)
O8 Mg1 Mg4 Mg3 25.30(3)
O8 Mg1 Mg4 O3 102.63(4)
O8 Mg1 Mg4 O7 19.14(4)
O8 Mg1 Mg4 O11 142.50(5)
O8 Mg1 Mg4 O13 -158.62(4)
O8 Mg1 Mg4 O14 -82.29(4)
O8 Mg1 Mg4 O15 -39.46(6)
O8 Mg1 O9 C67 -131.92(10)
O8 Mg1 O10 C82 -151.56(7)
O8 Mg1 O11 Mg4 -33.28(4)
O8 Mg1 O11 C98 161.80(7)
O8 Mg1 N3 C73 132.27(18)
O8 Mg1 N3 C88 -106.9(2)
O8 Mg1 N3 C97 11.2(2)
O9 Mg1 Mg4 Mg2 72.08(5)
O9 Mg1 Mg4 Mg3 -36.33(5)
O9 Mg1 Mg4 O3 41.00(5)
O9 Mg1 Mg4 O7 -42.49(5)
O9 Mg1 Mg4 O11 80.87(6)
O9 Mg1 Mg4 O13 139.75(5)
O9 Mg1 Mg4 O14 -143.92(5)
O9 Mg1 Mg4 O15 -101.08(7)
O9 Mg1 O8 C65 115.53(13)
O9 Mg1 O10 C82 -51.29(9)
O9 Mg1 O11 Mg4 -131.10(5)
O9 Mg1 O11 C98 63.97(8)
O9 Mg1 N3 C73 19.53(9)
O9 Mg1 N3 C88 140.39(7)
O9 Mg1 N3 C97 -101.48(7)
O9 C67 C68 C69 177.30(15)
O9 C67 C68 C74 -4.5(2)
O9 C67 C72 C71 -176.84(14)
O9 C67 C72 C73 3.40(19)
O10 Mg1 Mg4 Mg2 -129.70(2)
O10 Mg1 Mg4 Mg3 121.89(2)
O10 Mg1 Mg4 O3 -160.78(3)
O10 Mg1 Mg4 O7 115.73(3)
O10 Mg1 Mg4 O11 -120.91(5)
O10 Mg1 Mg4 O13 -62.03(4)
O10 Mg1 Mg4 O14 14.29(3)
O10 Mg1 Mg4 O15 57.13(6)
O10 Mg1 O8 C65 -116.88(13)
O10 Mg1 O9 C67 128.42(10)
O10 Mg1 O11 Mg4 61.33(4)
O10 Mg1 O11 C98 -103.60(7)
O10 Mg1 N3 C73 -107.18(9)
O10 Mg1 N3 C88 13.67(7)
O10 Mg1 N3 C97 131.80(7)
O10 C82 C83 C84 178.44(10)
O10 C82 C83 C89 3.40(17)
O10 C82 C87 C86 -178.85(10)
O10 C82 C87 C88 -4.79(15)
O11 Mg1 Mg4 Mg2 -8.79(4)
O11 Mg1 Mg4 Mg3 -117.20(4)
O11 Mg1 Mg4 O3 -39.87(4)
O11 Mg1 Mg4 O7 -123.36(5)
O11 Mg1 Mg4 O13 58.88(5)
O11 Mg1 Mg4 O14 135.20(5)
O11 Mg1 Mg4 O15 178.04(7)
O11 Mg1 O8 C65 -14.18(13)
O11 Mg1 O9 C67 -36.38(12)
O11 Mg1 O10 C82 116.73(7)
O11 Mg1 N3 C73 150.28(9)
O11 Mg1 N3 C88 -88.87(7)
O11 Mg1 N3 C97 29.26(7)
O11 Mg4 O3 Mg2 55.20(4)
O11 Mg4 O3 C32 -138.69(7)
O11 Mg4 O7 Mg3 142.87(4)
O11 Mg4 O7 C65 -49.02(8)
O12 Mg2 Mg4 Mg1 25.79(3)
O12 Mg2 Mg4 Mg3 134.01(3)
O12 Mg2 Mg4 O3 141.55(4)
O12 Mg2 Mg4 O7 103.68(3)
O12 Mg2 Mg4 O11 21.06(3)
O12 Mg2 Mg4 O13 -82.18(4)
O12 Mg2 Mg4 O14 -39.12(5)
O12 Mg2 Mg4 O15 -158.46(4)
O12 Mg2 O1 C1 -142.71(9)
O12 Mg2 O2 C18 -155.44(9)
O12 Mg2 O3 Mg4 -34.60(4)
O12 Mg2 O3 C32 158.02(7)
O12 Mg2 N1 C7 124.45(18)
O12 Mg2 N1 C16 -115.21(18)
O12 Mg2 N1 C31 2.9(2)
O13 Mg4 O3 Mg2 -38.71(4)
O13 Mg4 O3 C32 127.41(7)
O13 Mg4 O7 Mg3 -33.9(4)
O13 Mg4 O7 C65 134.2(4)
O13 Mg4 O11 Mg1 -127.07(4)
O13 Mg4 O11 C98 36.69(8)
O14 Mg4 O3 Mg2 -5.0(4)
O14 Mg4 O3 C32 161.1(4)
O14 Mg4 O7 Mg3 -128.95(4)
O14 Mg4 O7 C65 39.16(8)
O14 Mg4 O11 Mg1 -39.67(4)
O14 Mg4 O11 C98 124.09(8)
O15 Mg4 O3 Mg2 -126.40(4)
O15 Mg4 O3 C32 39.72(7)
O15 Mg4 O7 Mg3 -41.26(5)
O15 Mg4 O7 C65 126.85(8)
O15 Mg4 O11 Mg1 -14.8(5)
O15 Mg4 O11 C98 149.0(4)
N1 Mg2 Mg4 Mg1 -145.32(2)
N1 Mg2 Mg4 Mg3 -37.10(3)
N1 Mg2 Mg4 O3 -29.56(4)
N1 Mg2 Mg4 O7 -67.42(3)
N1 Mg2 Mg4 O11 -150.05(3)
N1 Mg2 Mg4 O13 106.71(4)
N1 Mg2 Mg4 O14 149.77(5)
N1 Mg2 Mg4 O15 30.43(4)
N1 Mg2 O1 C1 25.65(9)
N1 Mg2 O2 C18 33.33(9)
N1 Mg2 O3 Mg4 150.96(4)
N1 Mg2 O3 C32 -16.42(7)
N1 Mg2 O12 C98 11.6(3)
N1 C16 C17 C18 64.17(13)
N1 C16 C17 C22 -119.36(11)
N1 C31 C32 O3 32.57(12)
N1 C31 C32 O4 -150.24(9)
N2 Mg3 Mg4 Mg1 -42.56(3)
N2 Mg3 Mg4 Mg2 -150.08(3)
N2 Mg3 Mg4 O3 -154.19(3)
N2 Mg3 Mg4 O7 -31.04(5)
N2 Mg3 Mg4 O11 -73.11(4)
N2 Mg3 Mg4 O13 143.69(5)
N2 Mg3 Mg4 O14 25.58(4)
N2 Mg3 Mg4 O15 101.96(4)
N2 Mg3 O4 C32 2.2(3)
N2 Mg3 O5 C34 26.25(11)
N2 Mg3 O6 C49 37.41(9)
N2 Mg3 O7 Mg4 149.27(5)
N2 Mg3 O7 C65 -19.85(7)
N2 C64 C65 O7 27.09(14)
N2 C64 C65 O8 -155.63(10)
N3 Mg1 Mg4 Mg2 -39.04(3)
N3 Mg1 Mg4 Mg3 -147.45(3)
N3 Mg1 Mg4 O3 -70.12(4)
N3 Mg1 Mg4 O7 -153.61(4)
N3 Mg1 Mg4 O11 -30.25(5)
N3 Mg1 Mg4 O13 28.63(4)
N3 Mg1 Mg4 O14 104.96(4)
N3 Mg1 Mg4 O15 147.79(6)
N3 Mg1 O8 C65 3.4(3)
N3 Mg1 O9 C67 37.18(11)
N3 Mg1 O10 C82 38.59(8)
N3 Mg1 O11 Mg4 150.34(5)
N3 Mg1 O11 C98 -14.59(7)
N3 C97 C98 O11 30.80(13)
N3 C97 C98 O12 -154.15(9)
C1 C2 C3 C4 1.2(2)
C1 C2 C8 C9 64.9(2)
C1 C2 C8 C10 -179.39(16)
C1 C2 C8 C11 -57.4(2)
C1 C6 C7 N1 52.51(13)
C2 C1 C6 C5 1.54(16)
C2 C1 C6 C7 -175.63(10)
C2 C3 C4 C5 2.9(2)
C2 C3 C4 C12 178.23(14)
C3 C2 C8 C9 -120.4(2)
C3 C2 C8 C10 -4.7(2)
C3 C2 C8 C11 117.28(19)
C3 C4 C5 C6 -4.87(17)
C3 C4 C12 C13 -62.3(2)
C3 C4 C12 C14 177.94(14)
C3 C4 C12 C15 64.75(18)
C4 C5 C6 C1 2.72(16)
C4 C5 C6 C7 179.95(10)
C5 C4 C12 C13 112.7(2)
C5 C4 C12 C14 -7.08(19)
C5 C4 C12 C15 -120.27(16)
C5 C6 C7 N1 -124.73(10)
C6 C1 C2 C3 -3.41(18)
C6 C1 C2 C8 171.45(13)
C7 N1 C16 C17 61.74(11)
C7 N1 C31 C32 -161.51(8)
C7 N1 C31 C33 69.18(12)
C8 C2 C3 C4 -173.63(15)
C12 C4 C5 C6 -179.97(11)
C16 N1 C7 C6 177.19(9)
C16 N1 C31 C32 74.28(10)
C16 N1 C31 C33 -55.03(12)
C16 C17 C18 O2 -6.67(17)
C16 C17 C18 C19 175.49(11)
C16 C17 C22 C21 -175.60(10)
C17 C18 C19 C20 -0.61(18)
C17 C18 C19 C23 178.87(13)
C18 C17 C22 C21 0.79(18)
C18 C19 C20 C21 2.3(2)
C18 C19 C23 C24 -58.0(2)
C18 C19 C23 C25 172.61(14)
C18 C19 C23 C26 60.67(19)
C19 C20 C21 C22 -2.4(2)
C19 C20 C21 C27 177.86(13)
C20 C19 C23 C24 121.43(19)
C20 C19 C23 C25 -7.9(2)
C20 C19 C23 C26 -119.87(15)
C20 C21 C22 C17 0.77(18)
C20 C21 C27 C28 -67.8(2)
C20 C21 C27 C29 52.2(2)
C20 C21 C27 C30 174.32(15)
C22 C17 C18 O2 176.98(11)
C22 C17 C18 C19 -0.86(18)
C22 C21 C27 C28 112.5(2)
C22 C21 C27 C29 -127.55(18)
C22 C21 C27 C30 -5.4(2)
C23 C19 C20 C21 -177.17(14)
C27 C21 C22 C17 -179.48(11)
C31 N1 C7 C6 52.35(12)
C31 N1 C16 C17 -172.37(8)
C33 C31 C32 O3 164.98(9)
C33 C31 C32 O4 -17.84(13)
C34 C35 C36 C37 1.4(3)
C34 C35 C41 C42 -59.5(2)
C34 C35 C41 C43 -178.39(18)
C34 C35 C41 C44 61.6(2)
C34 C39 C40 N2 55.72(17)
C35 C34 C39 C38 -1.0(2)
C35 C34 C39 C40 179.13(14)
C35 C36 C37 C38 -2.3(3)
C35 C36 C37 C45 179.3(2)
C36 C35 C41 C42 118.9(2)
C36 C35 C41 C43 -0.1(3)
C36 C35 C41 C44 -120.10(19)
C36 C37 C38 C39 1.6(3)
C36 C37 C45 C46 -58.1(3)
C36 C37 C45 C47 -173.7(3)
C36 C37 C45 C48 51.9(4)
C37 C38 C39 C34 0.0(3)
C37 C38 C39 C40 179.87(17)
C38 C37 C45 C46 123.6(3)
C38 C37 C45 C47 8.0(5)
C38 C37 C45 C48 -126.4(3)
C38 C39 C40 N2 -124.13(14)
C39 C34 C35 C36 0.3(2)
C39 C34 C35 C41 178.71(15)
C40 N2 C55 C54 58.69(11)
C40 N2 C64 C65 -157.16(10)
C40 N2 C64 C66 73.32(14)
C41 C35 C36 C37 -176.99(19)
C45 C37 C38 C39 179.9(2)
C49 C50 C51 C52 1.7(3)
C49 C50 C56 C57 -61.1(3)
C49 C50 C56 C58 60.2(3)
C49 C50 C56 C59 178.6(3)
C49 C54 C55 N2 63.14(14)
C50 C49 C54 C53 -1.1(2)
C50 C49 C54 C55 -179.02(14)
C50 C51 C52 C53 -3.6(4)
C50 C51 C52 C60 -168.7(3)
C51 C50 C56 C57 117.7(2)
C51 C50 C56 C58 -121.0(2)
C51 C50 C56 C59 -2.7(5)
C51 C52 C53 C54 3.2(3)
C51 C52 C60 C61 106.5(3)
C51 C52 C60 C62 -19.6(5)
C51 C52 C60 C63 -146.5(3)
C52 C53 C54 C49 -1.0(3)
C52 C53 C54 C55 176.99(17)
C53 C52 C60 C61 -58.1(3)
C53 C52 C60 C62 175.8(3)
C53 C52 C60 C63 48.9(4)
C53 C54 C55 N2 -114.83(13)
C54 C49 C50 C51 0.7(3)
C54 C49 C50 C56 179.5(2)
C55 N2 C40 C39 177.78(10)
C55 N2 C64 C65 77.43(10)
C55 N2 C64 C66 -52.09(13)
C56 C50 C51 C52 -177.1(3)
C60 C52 C53 C54 169.0(2)
C64 N2 C40 C39 51.60(13)
C64 N2 C55 C54 -175.06(8)
C66 C64 C65 O7 158.68(11)
C66 C64 C65 O8 -24.04(16)
C67 C68 C69 C70 1.0(3)
C67 C68 C74 C75 -61.7(2)
C67 C68 C74 C76 -176.7(2)
C67 C68 C74 C77 59.0(3)
C67 C72 C73 N3 57.45(16)
C68 C67 C72 C71 3.3(2)
C68 C67 C72 C73 -176.46(13)
C68 C69 C70 C71 0.5(3)
C68 C69 C70 C78 170.9(2)
C69 C68 C74 C75 116.4(2)
C69 C68 C74 C76 1.4(3)
C69 C68 C74 C77 -122.9(2)
C69 C70 C71 C72 -0.1(3)
C69 C70 C78 C79 -15.1(4)
C69 C70 C78 C80 105.2(3)
C69 C70 C78 C81 -128.1(3)
C70 C71 C72 C67 -1.8(3)
C70 C71 C72 C73 177.95(17)
C71 C70 C78 C79 155.5(2)
C71 C70 C78 C80 -84.1(3)
C71 C70 C78 C81 42.6(3)
C71 C72 C73 N3 -122.30(14)
C72 C67 C68 C69 -2.8(2)
C72 C67 C68 C74 175.38(15)
C73 N3 C88 C87 64.09(12)
C73 N3 C97 C98 -159.10(9)
C73 N3 C97 C99 71.82(13)
C74 C68 C69 C70 -177.3(2)
C78 C70 C71 C72 -171.8(2)
C82 C83 C84 C85 1.89(18)
C82 C83 C89 C90 66.66(17)
C82 C83 C89 C91 -54.40(16)
C82 C83 C89 C92 -174.15(12)
C82 C87 C88 N3 63.65(14)
C83 C82 C87 C86 3.72(16)
C83 C82 C87 C88 177.78(10)
C83 C84 C85 C86 1.04(18)
C83 C84 C85 C93 -176.15(12)
C84 C83 C89 C90 -108.18(14)
C84 C83 C89 C91 130.76(13)
C84 C83 C89 C92 11.01(18)
C84 C85 C86 C87 -1.66(17)
C84 C85 C93 C94 -70.62(17)
C84 C85 C93 C95 179.73(14)
C84 C85 C93 C96 44.1(2)
C85 C86 C87 C82 -0.67(17)
C85 C86 C87 C88 -174.82(11)
C86 C85 C93 C94 112.39(15)
C86 C85 C93 C95 2.7(2)
C86 C85 C93 C96 -132.85(18)
C86 C87 C88 N3 -122.28(11)
C87 C82 C83 C84 -4.26(17)
C87 C82 C83 C89 -179.29(11)
C88 N3 C73 C72 179.65(10)
C88 N3 C97 C98 78.07(10)
C88 N3 C97 C99 -51.01(13)
C89 C83 C84 C85 176.91(12)
C93 C85 C86 C87 175.47(12)
C97 N3 C73 C72 56.62(12)
C97 N3 C88 C87 -172.13(9)
C99 C97 C98 O11 162.04(11)
C99 C97 C98 O12 -22.91(15)
C110 N5 C112 C113 -40.1(11)
C110 N5 C114 C115 96.8(7)
C112 N5 C110 C111 -22.6(7)
C112 N5 C114 C115 -25.7(8)
C114 N5 C110 C111 -137.8(5)
C114 N5 C112 C113 70.1(9)
O16 C101 C102 C103 -166.76(14)
O16 C101 C102 C107 15.4(2)
C100 C101 C102 C103 77.9(3)
C100 C101 C102 C107 -100.0(3)
C101 C102 C103 C104 -177.95(15)
C101 C102 C107 C106 177.74(17)
C102 C103 C104 C105 0.0
C103 C102 C107 C106 0.0
C103 C104 C105 C106 0.0
C104 C105 C106 C107 0.0
C105 C106 C107 C102 0.0
C107 C102 C103 C104 0.0

loop_
_platon_squeeze_void_nr
_platon_squeeze_void_average_x
_platon_squeeze_void_average_y
_platon_squeeze_void_average_z
_platon_squeeze_void_volume
_platon_squeeze_void_count_electrons
_platon_squeeze_void_content
1 -0.211 -0.043 0.182 824 196 ' '
2 0.211 0.457 -0.182 824 196 ' '
3 0.090 0.164 0.623 17 1 ' '
4 0.212 0.174 0.754 9 1 ' '
5 0.440 0.159 0.393 7 1 ' '
6 0.559 0.659 0.607 7 1 ' '
7 0.790 0.674 0.249 9 1 ' '
8 0.912 0.663 0.379 17 1 ' '
